data_4519404
loop_
_publ_author_name
'Abe, Ryota'
'Tsuchido, Yoshitaka'
'Ide, Tomohito'
'Koizumi, Take-Aki'
'Osakada, Kohtaro'

_publ_section_title
;
 Digold(I) Thianthrenyl Complexes. Effect of Diphosphine Ligands on
 Molecular Structures in the Solid State and in Solution.
;
_journal_issue 11
_journal_name_full 'ACS omega'
_journal_page_first 9594
_journal_page_last 9601
_journal_paper_doi 10.1021/acsomega.1c06938
_journal_volume 7
_journal_year 2022
_chemical_formula_moiety '2(C52 H42 Au2 P2 S4), C2 H2 Cl4, C2 H Cl4'
_chemical_formula_sum 'C108 H87 Au4 Cl8 P4 S8'
_chemical_formula_weight 2836.60
_space_group_crystal_system triclinic
_space_group_IT_number 2
_space_group_name_Hall '-P 1'
_space_group_name_H-M_alt 'P -1'
_atom_sites_solution_hydrogens geom
_atom_sites_solution_primary dual
_audit_creation_date 2022-01-27
_audit_creation_method
;
Olex2 1.5
(compiled 2021.12.09 svn.r5202d8cf for OlexSys, GUI svn.r6439)
;
_cell_angle_alpha 91.5820(10)
_cell_angle_beta 108.5520(10)
_cell_angle_gamma 96.7650(10)
_cell_formula_units_Z 2
_cell_length_a 16.0501(2)
_cell_length_b 17.0934(2)
_cell_length_c 20.7010(3)
_cell_measurement_reflns_used 31770
_cell_measurement_temperature 293(2)
_cell_measurement_theta_max 70.8100
_cell_measurement_theta_min 3.3180
_cell_volume 5333.93(12)
_computing_cell_refinement 'CrysAlisPro 1.171.40.45a (Rigaku OD, 2019)'
_computing_data_collection 'CrysAlisPro 1.171.40.45a (Rigaku OD, 2019)'
_computing_data_reduction 'CrysAlisPro 1.171.40.45a (Rigaku OD, 2019)'
_computing_molecular_graphics 'Olex2 1.5 (Dolomanov et al., 2009)'
_computing_publication_material 'Olex2 1.5 (Dolomanov et al., 2009)'
_computing_structure_refinement 'SHELXL 2018/3 (Sheldrick, 2015)'
_computing_structure_solution 'SHELXT  (Sheldrick, 2015)'
_diffrn_ambient_temperature 293(2)
_diffrn_detector 'Rigaku HyPix-6000 area detector'
_diffrn_detector_area_resol_mean 10.0
_diffrn_detector_type 'HPC area detector'
_diffrn_measured_fraction_theta_full 0.996
_diffrn_measured_fraction_theta_max 0.980
_diffrn_measurement_details
;
List of Runs (angles in degrees, time in seconds):

  # Type    Start    End  Width  t~exp~   \w     \q     \k     \f   Frames
--------------------------------------------------------------------------
  1  \w    -42.00  25.00   0.50    1.15    --   55.45 -15.00  30.00  134
  2  \w      0.00  50.00   0.50    1.15    --   55.45 -45.00  90.00  100
  3  \w     31.00  81.00   0.50    0.29    --    0.00  19.00 150.00  100
  4  \w     83.00 138.00   0.50    1.15    --   55.45 125.00   0.00  110
  5  \w    103.00 129.00   0.50    1.15    --   55.45 125.00  60.00   52
  6  \w     78.00 103.00   0.50    1.15    --   55.45 143.00  20.00   50
  7  \w    102.00 135.00   0.50    1.15    --   55.45 125.00 -30.00   66
  8  \w    109.00 138.00   0.50    1.15    --   55.45 125.00 -90.00   58
  9  \w    107.00 133.00   0.50    1.15    --   55.45 127.00-148.00   52
 10  \w    118.00 144.00   0.50    1.15    --  110.90 127.00-148.00   52
 11  \w    115.00 141.00   0.50    1.15    --  110.90 111.00-180.00   52
 12  \w     87.00 134.00   0.50    1.15    --   55.45  61.00-120.00   94
 13  \w     79.00 137.00   0.50    1.15    --   55.45 125.00-120.00  116
 14  \w     88.00 113.00   0.50    1.15    --  110.90 111.00-180.00   50
 15  \w     76.00 124.00   0.50    1.15    --  110.90  50.00   0.00   96
 16  \w    137.00 163.00   0.50    1.15    --  110.90  50.00   0.00   52
 17  \w     95.00 120.00   0.50    1.15    --  110.90 143.00  20.00   50
 18  \w     79.00 137.00   0.50    1.15    --   55.45 125.00  90.00  116
 19  \w     88.00 138.00   0.50    1.15    --   55.45 125.00 150.00  100
 20  \w    107.00 134.00   0.50    1.15    --  110.90  77.00 150.00   54
 21  \w     73.00 100.00   0.50    1.15    --  110.90  77.00 150.00   54
 22  \w     28.00  59.00   0.50    1.15    --  110.90 -50.00  90.00   62
 23  \w     77.00 103.00   0.50    1.15    --  110.90 -91.00 120.00   52
 24  \w     72.00 108.00   0.50    1.15    --  110.90-111.00  90.00   72
 25  \w     69.00  96.00   0.50    1.15    --  110.90-127.00 135.00   54
 26  \w     62.00 114.00   0.50    1.15    --   55.45-127.00 135.00  104
 27  \w     55.00  87.00   0.50    1.15    --  110.90-111.00  30.00   64
 28  \w     63.00 122.00   0.50    1.15    --  110.90-143.00 -34.00  118
 29  \w     40.00 126.00   0.50    1.15    --   55.45-143.00 -34.00  172
 30  \w     62.00 108.00   0.50    1.15    --  110.90-111.00-180.00   92
 31  \w     38.00  64.00   0.50    1.15    --  110.90-111.00 -60.00   52
 32  \w     36.00  95.00   0.50    1.15    --  110.90 -77.00-120.00  118
 33  \w     25.00  74.00   0.50    1.15    --  110.90 -63.00 -30.00   98
 34  \w     30.00  59.00   0.50    1.15    --  110.90 -50.00   0.00   58
 35  \w     24.00 108.00   0.50    1.15    --  110.90 -77.00  60.00  168
 36  \w     32.00  67.00   0.50    1.15    --  110.90-111.00  90.00   70
 37  \w     26.00  51.00   0.50    1.15    --  110.90 -50.00 150.00   50
 38  \w     26.00  57.00   0.50    1.15    --  110.90 -50.00 120.00   62
 39  \w     15.00  73.00   0.50    1.15    --  110.90 -91.00 120.00  116
 40  \w     18.00  82.00   0.50    1.15    --   55.45-125.00  90.00  128
 41  \w     31.00  56.00   0.50    0.29    --    0.00-143.00 -34.00   50
 42  \w    -31.00  60.00   0.50    1.15    --   55.45 -61.00 -60.00  182
 43  \w     23.00 107.00   0.50    1.15    --  110.90-111.00   0.00  168
 44  \w     27.00  58.00   0.50    1.15    --  110.90 -50.00 -90.00   62
 45  \w     30.00  57.00   0.50    1.15    --  110.90 -50.00-150.00   54
 46  \w     28.00 104.00   0.50    1.15    --  110.90 -91.00-180.00  152
 47  \w     27.00  76.00   0.50    1.15    --  110.90 -63.00-180.00   98
 48  \w     26.00  59.00   0.50    1.15    --  110.90 -50.00-180.00   66
 49  \w     10.00 173.00   0.50    1.15    --  110.90  12.00-180.00  326
 50  \w     23.00  48.00   0.50    0.29    --    0.00-127.00 135.00   50
 51  \w    -42.00  13.00   0.50    1.15    --   55.45 -15.00 150.00  110
 52  \w    -17.00  23.00   0.50    0.29    --    0.00  19.00 150.00   80
 53  \w    -31.00  23.00   0.50    1.15    --   55.45 -15.00  90.00  108
 54  \w     14.00 106.00   0.50    1.15    --  110.90 -91.00  30.00  184
 55  \w     14.00 106.00   0.50    1.15    --  110.90 -91.00 -60.00  184
 56  \w     10.00 163.00   0.50    1.15    --  110.90   0.00 150.00  306
 57  \w     17.00  45.00   0.50    1.15    --   55.45  61.00-120.00   56
 58  \w     -7.00  20.00   0.50    1.15    --   55.45 -15.00 -60.00   54
 59  \w    -35.00  15.00   0.50    1.15    --   55.45 -15.00-180.00  100
 60  \w    -20.00  54.00   0.50    1.15    --  -28.75  25.00-120.00  148
 61  \w    -50.00 -24.00   0.50    0.29    --    0.00 127.00-148.00   52
 62  \w    -83.00 -58.00   0.50    1.15    --  -28.75 127.00-148.00   50
 63  \w   -103.00 -78.00   0.50    1.15    --  -28.75 143.00  20.00   50
 64  \w   -114.00 -81.00   0.50    1.15    --  -28.75 -91.00 -60.00   66
 65  \w   -106.00 -81.00   0.50    1.15    --  -28.75-143.00 -34.00   50
 66  \w   -121.00 -94.00   0.50    1.15    --  -28.75 -91.00  90.00   54
;
_diffrn_measurement_device 'four-circle diffractometer'
_diffrn_measurement_device_type 'Rigaku XtaLAB Synergy-DW'
_diffrn_measurement_method '\w scans'
_diffrn_orient_matrix_type 'CrysAlisPro convention (1999,Acta A55,543-557)'
_diffrn_orient_matrix_UB_11 -0.0430150000
_diffrn_orient_matrix_UB_12 0.0000844000
_diffrn_orient_matrix_UB_13 -0.0779738000
_diffrn_orient_matrix_UB_21 -0.0376372000
_diffrn_orient_matrix_UB_22 0.0767639000
_diffrn_orient_matrix_UB_23 0.0094924000
_diffrn_orient_matrix_UB_31 0.0846761000
_diffrn_orient_matrix_UB_32 0.0488253000
_diffrn_orient_matrix_UB_33 -0.0046515000
_diffrn_radiation_monochromator 'multi-layer mirror optics'
_diffrn_radiation_probe x-ray
_diffrn_radiation_type 'Cu K\a'
_diffrn_radiation_wavelength 1.54184
_diffrn_reflns_av_R_equivalents 0.0494
_diffrn_reflns_av_unetI/netI 0.0421
_diffrn_reflns_Laue_measured_fraction_full 0.996
_diffrn_reflns_Laue_measured_fraction_max 0.980
_diffrn_reflns_limit_h_max 19
_diffrn_reflns_limit_h_min -16
_diffrn_reflns_limit_k_max 20
_diffrn_reflns_limit_k_min -20
_diffrn_reflns_limit_l_max 25
_diffrn_reflns_limit_l_min -25
_diffrn_reflns_number 55896
_diffrn_reflns_point_group_measured_fraction_full 0.996
_diffrn_reflns_point_group_measured_fraction_max 0.980
_diffrn_reflns_theta_full 67.684
_diffrn_reflns_theta_max 71.064
_diffrn_reflns_theta_min 3.331
_diffrn_source 'rotating anode X-ray generator'
_diffrn_source_type PhotonJet-DW
_exptl_absorpt_coefficient_mu 14.345
_exptl_absorpt_correction_T_max 1.00000
_exptl_absorpt_correction_T_min 0.36661
_exptl_absorpt_correction_type multi-scan
_exptl_absorpt_process_details
;
CrysAlisPro 1.171.40.45a (Rigaku Oxford Diffraction, 2019)
Empirical absorption correction using spherical harmonics,
 implemented in SCALE3 ABSPACK scaling algorithm.
;
_exptl_crystal_colour colourless
_exptl_crystal_colour_primary colourless
_exptl_crystal_density_diffrn 1.766
_exptl_crystal_description block
_exptl_crystal_F_000 2750
_exptl_crystal_size_max 0.87
_exptl_crystal_size_mid 0.17
_exptl_crystal_size_min 0.11
_refine_diff_density_max 3.653
_refine_diff_density_min -6.331
_refine_diff_density_rms 0.258
_refine_ls_extinction_method none
_refine_ls_goodness_of_fit_ref 1.040
_refine_ls_hydrogen_treatment constr
_refine_ls_matrix_type full
_refine_ls_number_parameters 1177
_refine_ls_number_reflns 20232
_refine_ls_number_restraints 220
_refine_ls_restrained_S_all 1.047
_refine_ls_R_factor_all 0.0728
_refine_ls_R_factor_gt 0.0675
_refine_ls_shift/su_max 0.004
_refine_ls_shift/su_mean 0.000
_refine_ls_structure_factor_coef Fsqd
_refine_ls_weighting_details 'w=1/[\s^2^(Fo^2^)+(0.1259P)^2^+53.1503P] where P=(Fo^2^+2Fc^2^)/3'
_refine_ls_weighting_scheme calc
_refine_ls_wR_factor_gt 0.1912
_refine_ls_wR_factor_ref 0.1961
_reflns_Friedel_coverage 0.000
_reflns_number_gt 17880
_reflns_number_total 20232
_reflns_threshold_expression 'I > 2\s(I)'
_cod_data_source_file ao1c06938_si_006.cif
_cod_data_source_block 190416_abe_au2ta2dppb_3
_cod_database_code 4519404
_shelx_shelxl_version_number 2018/3
_chemical_oxdiff_formula AuPSClC50H30
_shelx_space_group_comment
;
The symmetry employed for this shelxl refinement is uniquely defined
by the following loop, which should always be used as a source of
symmetry information in preference to the above space-group names.
They are only intended as comments.
;
_shelx_estimated_absorpt_t_max 0.301
_shelx_estimated_absorpt_t_min 0.028
_olex2_refinement_description
;
1. Fixed Uiso
 At 1.2 times of:
  All C(H) groups, All C(H,H) groups
2. Restrained distances
 C105-C106
 1.6 with sigma of 0.02
 C108-Cl6
 1.7 with sigma of 0.01
3. Uiso/Uaniso restraints and constraints
C106 \\sim Cl1 \\sim Cl3 \\sim C105 \\sim Cl4 \\sim Cl2: within 2A with sigma
of 0.01 and sigma for terminal atoms of 0.02 within 2A
C20 \\sim C21 \\sim C23 \\sim C22 \\sim C24 \\sim C19 \\sim S3 \\sim S4: within
2A with sigma of 0.005 and sigma for terminal atoms of 0.01 within 2A
Cl6 \\sim C108 \\sim Cl7 \\sim C107 \\sim Cl5 \\sim Cl8: within 2A with sigma
of 0.0001 and sigma for terminal atoms of 0.0002 within 2A
Uanis(S4) \\sim Ueq: with sigma of 0.001 and sigma for terminal atoms of 0.002
Uanis(S4) \\sim Ueq, Uanis(C20) \\sim Ueq: with sigma of 0.01 and sigma for
terminal atoms of 0.02
4. Rigid body (RIGU) restrains
 C77, C78, C80, C81, C82, C79
 with sigma for 1-2 distances of 0.001 and sigma for 1-3 distances of 0.001
 C20, C19, C24, C23, C22, C21
 with sigma for 1-2 distances of 0.01 and sigma for 1-3 distances of 0.01
 C55, C56
 with sigma for 1-2 distances of 0.005 and sigma for 1-3 distances of 0.005
 S6, C59
 with sigma for 1-2 distances of 0.005 and sigma for 1-3 distances of 0.005
 S4, C20
 with sigma for 1-2 distances of 0.001 and sigma for 1-3 distances of 0.01
 Cl8, C107, Cl5, C108, Cl6, Cl7
 with sigma for 1-2 distances of 0.001 and sigma for 1-3 distances of 0.001
5.a Ternary CH refined with riding coordinates:
 C106(H106), C105(H105), C107(H107)
5.b Secondary CH2 refined with riding coordinates:
 C50(H50A,H50B), C49(H49A,H49B), C103(H10A,H10B), C52(H52A,H52B), C104(H10C,
 H10D), C51(H51A,H51B), C101(H10E,H10F), C102(H10G,H10H)
5.c Aromatic/amide H refined with riding coordinates:
 C2(H2), C96(H96), C3(H3), C66(H66), C36(H36), C30(H30), C32(H32), C97(H97),
 C33(H33), C4(H4), C100(H100), C98(H98), C94(H94), C48(H48), C99(H99), C34(H34),
  C26(H26), C29(H29), C93(H93), C44(H44), C47(H47), C42(H42), C35(H35),
 C90(H90), C14(H14), C45(H45), C88(H88), C67(H67), C11(H11), C10(H10), C85(H85),
  C12(H12), C91(H91), C15(H15), C92(H92), C46(H46), C38(H38), C40(H40),
 C68(H68), C28(H28), C86(H86), C27(H27), C9(H9), C41(H41), C87(H87), C76(H76),
 C16(H16), C75(H75), C39(H39), C84(H84), C73(H73), C78(H78), C79(H79), C80(H80),
  C81(H81), C82(H82), C74(H74), C64(H64), C24(H24), C21(H21), C61(H61),
 C63(H63), C56(H56), C62(H62), C58(H58), C57(H57), C23(H23), C22(H22)
5.d Fitted hexagon refined as free rotating group:
 C77(C78,C79,C80,C81,C82)
;
_smtbx_masks_void_probe_radius 1.2
_smtbx_masks_void_truncation_radius 1.2
_olex2_submission_special_instructions 'No special instructions were received'
_oxdiff_exptl_absorpt_empirical_details
;
Empirical correction (ABSPACK) includes:
- Absorption correction using spherical harmonics
- Frame scaling
;
_oxdiff_exptl_absorpt_empirical_full_max 2.961
_oxdiff_exptl_absorpt_empirical_full_min 0.372

loop_
_space_group_symop_operation_xyz
'x, y, z'
'-x, -y, -z'

loop_
_atom_site_label
_atom_site_type_symbol
_atom_site_fract_x
_atom_site_fract_y
_atom_site_fract_z
_atom_site_U_iso_or_equiv
_atom_site_adp_type
_atom_site_occupancy
_atom_site_site_symmetry_order
_atom_site_calc_flag
_atom_site_refinement_flags_posn
_atom_site_refinement_flags_adp
_atom_site_refinement_flags_occupancy
_atom_site_disorder_assembly
_atom_site_disorder_group
Au4 Au 0.22746(2) 0.04923(2) 0.42478(2) 0.02365(10) Uani 1 1 d . . . . .
Au1 Au 0.32864(2) 0.20351(2) 0.50602(2) 0.02441(11) Uani 1 1 d . . . . .
Au2 Au -0.00648(3) 0.30220(2) 0.33792(2) 0.03034(11) Uani 1 1 d . . . . .
Au3 Au 0.90690(4) 0.75364(3) 1.05052(3) 0.05993(17) Uani 1 1 d . . . . .
P4 P 0.22286(13) -0.00538(12) 0.52372(11) 0.0229(4) Uani 1 1 d . . . . .
P1 P 0.46867(13) 0.19809(11) 0.50209(12) 0.0246(4) Uani 1 1 d . . . . .
P2 P 0.08060(15) 0.42059(13) 0.37848(12) 0.0279(4) Uani 1 1 d . . . . .
S2 S 0.16328(16) 0.38003(13) 0.65789(13) 0.0340(5) Uani 1 1 d . . . . .
S1 S 0.33234(15) 0.32220(14) 0.63064(13) 0.0351(5) Uani 1 1 d . . . . .
S7 S 0.28908(16) -0.04606(15) 0.30825(13) 0.0362(5) Uani 1 1 d . . . . .
S3 S -0.22237(18) 0.27928(17) 0.26284(14) 0.0445(6) Uani 1 1 d . U . . .
S8 S 0.2594(3) 0.0059(2) 0.15587(16) 0.0592(8) Uani 1 1 d . . . . .
P3 P 0.9083(2) 0.8771(2) 1.09637(15) 0.0524(8) Uani 1 1 d . . . . .
S4 S -0.3459(2) 0.1069(2) 0.22910(18) 0.0609(8) Uani 1 1 d . U . . .
Cl2 Cl 1.0239(3) 1.3485(2) 1.16779(19) 0.0726(9) Uani 1 1 d . U . . .
S5 S 0.7827(3) 0.6753(2) 0.89336(19) 0.0704(10) Uani 1 1 d . . . . .
Cl4 Cl 0.9902(3) 1.2078(3) 1.0641(2) 0.0785(10) Uani 1 1 d . U . . .
S6 S 0.7684(4) 0.4955(3) 0.8435(2) 0.0848(13) Uani 1 1 d . . . . .
Cl1 Cl 0.8360(5) 1.3151(4) 1.0653(4) 0.136(2) Uani 1 1 d . U . . .
Cl3 Cl 0.8333(7) 1.1417(4) 1.1041(4) 0.172(4) Uani 1 1 d . U . . .
C2 C 0.1273(6) 0.2010(5) 0.4820(5) 0.0299(19) Uani 1 1 d . . . . .
H2 H 0.118300 0.163540 0.446238 0.036 Uiso 1 1 calc R U . . .
C96 C 0.1921(6) -0.1598(5) 0.5626(5) 0.0274(18) Uani 1 1 d . . . . .
H96 H 0.185037 -0.135958 0.601072 0.033 Uiso 1 1 calc R U . . .
C50 C 0.4750(5) 0.0349(4) 0.4879(4) 0.0227(16) Uani 1 1 d . . . . .
H50A H 0.470970 0.042345 0.440737 0.027 Uiso 1 1 calc R U . . .
H50B H 0.415228 0.023654 0.489804 0.027 Uiso 1 1 calc R U . . .
C31 C 0.4830(6) 0.2125(5) 0.4206(5) 0.0259(17) Uani 1 1 d . . . . .
C6 C 0.2239(6) 0.2851(5) 0.5771(5) 0.0272(17) Uani 1 1 d . . . . .
C49 C 0.5212(5) 0.1103(5) 0.5317(5) 0.0270(18) Uani 1 1 d . . . . .
H49A H 0.582273 0.119006 0.532211 0.032 Uiso 1 1 calc R U . . .
H49B H 0.522000 0.103406 0.578217 0.032 Uiso 1 1 calc R U . . .
C1 C 0.2142(6) 0.2305(5) 0.5217(5) 0.0282(18) Uani 1 1 d . . . . .
C3 C 0.0542(6) 0.2257(5) 0.4942(5) 0.0294(18) Uani 1 1 d . . . . .
H3 H -0.002561 0.205282 0.466321 0.035 Uiso 1 1 calc R U . . .
C66 C 0.1833(7) 0.1561(6) 0.3073(5) 0.037(2) Uani 1 1 d . . . . .
H66 H 0.170542 0.189386 0.338205 0.044 Uiso 1 1 calc R U . . .
C25 C 0.5451(6) 0.2743(5) 0.5627(5) 0.0284(18) Uani 1 1 d . . . . .
C65 C 0.2143(6) 0.0860(5) 0.3278(5) 0.0286(18) Uani 1 1 d . . . . .
C95 C 0.2116(5) -0.1126(5) 0.5135(5) 0.0249(17) Uani 1 1 d . . . . .
C103 C 0.1266(6) 0.0151(5) 0.5468(5) 0.0268(17) Uani 1 1 d . . . . .
H10A H 0.126059 -0.012391 0.587114 0.032 Uiso 1 1 calc R U . . .
H10B H 0.132204 0.071219 0.558490 0.032 Uiso 1 1 calc R U . . .
C36 C 0.4085(7) 0.2192(6) 0.3631(6) 0.037(2) Uani 1 1 d . . . . .
H36 H 0.353257 0.219590 0.368620 0.045 Uiso 1 1 calc R U . . .
C30 C 0.5889(7) 0.3397(5) 0.5437(5) 0.034(2) Uani 1 1 d . . . . .
H30 H 0.578578 0.347523 0.497704 0.040 Uiso 1 1 calc R U . . .
C52 C 0.0843(6) 0.4608(5) 0.4624(5) 0.0306(19) Uani 1 1 d . . . . .
H52A H 0.104941 0.422716 0.495756 0.037 Uiso 1 1 calc R U . . .
H52B H 0.127073 0.508268 0.475260 0.037 Uiso 1 1 calc R U . . .
C5 C 0.1507(6) 0.3102(5) 0.5895(5) 0.0279(18) Uani 1 1 d . . . . .
C104 C 0.0386(5) -0.0098(5) 0.4903(5) 0.0252(17) Uani 1 1 d . . . . .
H10C H 0.039455 0.016483 0.449514 0.030 Uiso 1 1 calc R U . . .
H10D H 0.031769 -0.066249 0.479573 0.030 Uiso 1 1 calc R U . . .
C32 C 0.5655(6) 0.2138(5) 0.4100(5) 0.0276(18) Uani 1 1 d . . . . .
H32 H 0.615877 0.210446 0.447173 0.033 Uiso 1 1 calc R U . . .
C43 C 0.1958(6) 0.4159(5) 0.3856(5) 0.0267(17) Uani 1 1 d . . . . .
C97 C 0.1832(6) -0.2417(5) 0.5545(5) 0.0307(19) Uani 1 1 d . . . . .
H97 H 0.169359 -0.272550 0.586884 0.037 Uiso 1 1 calc R U . . .
C37 C 0.0461(6) 0.5007(6) 0.3230(5) 0.0312(19) Uani 1 1 d . . . . .
C33 C 0.5734(7) 0.2197(5) 0.3472(6) 0.036(2) Uani 1 1 d . . . . .
H33 H 0.628630 0.219862 0.341567 0.043 Uiso 1 1 calc R U . . .
C4 C 0.0653(5) 0.2801(5) 0.5472(5) 0.0289(19) Uani 1 1 d . . . . .
H4 H 0.016088 0.296918 0.555055 0.035 Uiso 1 1 calc R U . . .
C100 C 0.2236(5) -0.1487(5) 0.4569(5) 0.0251(17) Uani 1 1 d . . . . .
H100 H 0.235677 -0.118385 0.423518 0.030 Uiso 1 1 calc R U . . .
C89 C 0.3168(6) 0.0223(5) 0.6013(5) 0.0274(17) Uani 1 1 d . . . . .
C98 C 0.1953(6) -0.2770(5) 0.4973(5) 0.033(2) Uani 1 1 d . . . . .
H98 H 0.188493 -0.331747 0.491120 0.039 Uiso 1 1 calc R U . . .
C94 C 0.3877(6) -0.0222(6) 0.6181(5) 0.034(2) Uani 1 1 d . . . . .
H94 H 0.384676 -0.067718 0.591389 0.041 Uiso 1 1 calc R U . . .
C48 C 0.2604(6) 0.4092(5) 0.4492(5) 0.034(2) Uani 1 1 d . . . . .
H48 H 0.244680 0.410406 0.488700 0.040 Uiso 1 1 calc R U . . .
C51 C -0.0045(6) 0.4807(5) 0.4652(5) 0.0317(19) Uani 1 1 d . . . . .
H51A H -0.046431 0.432730 0.456023 0.038 Uiso 1 1 calc R U . . .
H51B H -0.027459 0.516205 0.430007 0.038 Uiso 1 1 calc R U . . .
C99 C 0.2172(6) -0.2317(5) 0.4501(5) 0.0305(19) Uani 1 1 d . . . . .
H99 H 0.227991 -0.255833 0.413290 0.037 Uiso 1 1 calc R U . . .
C34 C 0.4989(7) 0.2257(6) 0.2905(6) 0.040(2) Uani 1 1 d . . . . .
H34 H 0.504713 0.230145 0.247399 0.048 Uiso 1 1 calc R U . . .
C26 C 0.5602(7) 0.2669(5) 0.6324(5) 0.037(2) Uani 1 1 d . . . . .
H26 H 0.528954 0.224991 0.646186 0.044 Uiso 1 1 calc R U . . .
C69 C 0.2255(8) 0.0619(6) 0.2145(6) 0.042(2) Uani 1 1 d . . . . .
C13 C -0.0839(7) 0.1950(5) 0.3015(5) 0.033(2) Uani 1 1 d . . . . .
C29 C 0.6485(7) 0.3939(6) 0.5933(6) 0.041(2) Uani 1 1 d . . . . .
H29 H 0.677944 0.437322 0.579735 0.049 Uiso 1 1 calc R U . . .
C93 C 0.4618(7) 0.0008(7) 0.6741(6) 0.046(3) Uani 1 1 d . . . . .
H93 H 0.508356 -0.029356 0.684804 0.055 Uiso 1 1 calc R U . . .
C44 C 0.2199(7) 0.4120(6) 0.3266(6) 0.041(2) Uani 1 1 d . . . . .
H44 H 0.177900 0.415711 0.284223 0.050 Uiso 1 1 calc R U . . .
C47 C 0.3474(7) 0.4010(6) 0.4539(6) 0.043(2) Uani 1 1 d . . . . .
H47 H 0.389490 0.397043 0.496258 0.052 Uiso 1 1 calc R U . . .
C70 C 0.2388(6) 0.0401(6) 0.2810(5) 0.036(2) Uani 1 1 d . . . . .
C42 C 0.0912(7) 0.5757(6) 0.3388(6) 0.041(2) Uani 1 1 d . . . . .
H42 H 0.141708 0.585974 0.377024 0.049 Uiso 1 1 calc R U . . .
C8 C 0.2497(6) 0.4492(6) 0.6495(5) 0.0317(19) Uani 1 1 d . . . . .
C35 C 0.4161(7) 0.2250(7) 0.2987(6) 0.045(2) Uani 1 1 d . . . . .
H35 H 0.366222 0.228413 0.261206 0.054 Uiso 1 1 calc R U . . .
C90 C 0.3233(7) 0.0887(6) 0.6440(5) 0.038(2) Uani 1 1 d . . . . .
H90 H 0.275577 0.117384 0.635583 0.045 Uiso 1 1 calc R U . . .
C14 C -0.0484(8) 0.1243(6) 0.3101(5) 0.041(2) Uani 1 1 d . . . . .
H14 H 0.012829 0.126019 0.328329 0.050 Uiso 1 1 calc R U . . .
C83 C 0.9338(8) 0.8761(7) 1.1882(5) 0.045(3) Uani 1 1 d . . . . .
C18 C -0.1762(7) 0.1910(6) 0.2725(5) 0.038(2) Uani 1 1 d . . . . .
C45 C 0.3052(8) 0.4028(7) 0.3309(6) 0.046(3) Uani 1 1 d . . . . .
H45 H 0.320221 0.399216 0.291173 0.055 Uiso 1 1 calc R U . . .
C71 C 0.2384(8) -0.1138(7) 0.2372(6) 0.044(2) Uani 1 1 d . . . . .
C88 C 1.0188(9) 0.9063(7) 1.2338(6) 0.049(3) Uani 1 1 d . . . . .
H88 H 1.059733 0.935111 1.217461 0.059 Uiso 1 1 calc R U . . .
C67 C 0.1707(8) 0.1780(6) 0.2406(6) 0.046(3) Uani 1 1 d . . . . .
H67 H 0.148450 0.224977 0.227321 0.055 Uiso 1 1 calc R U . . .
C11 C 0.3848(7) 0.5598(6) 0.6382(6) 0.046(3) Uani 1 1 d . . . . .
H11 H 0.430403 0.596811 0.634989 0.055 Uiso 1 1 calc R U . . .
C10 C 0.2439(7) 0.5294(6) 0.6551(5) 0.037(2) Uani 1 1 d . . . . .
H10 H 0.194447 0.546444 0.662417 0.044 Uiso 1 1 calc R U . . .
C85 C 0.8952(11) 0.8203(7) 1.2823(7) 0.063(4) Uani 1 1 d . . . . .
H85 H 0.854437 0.791849 1.299108 0.076 Uiso 1 1 calc R U . . .
C12 C 0.3910(7) 0.4801(6) 0.6310(6) 0.042(2) Uani 1 1 d . . . . .
H12 H 0.439542 0.463799 0.621774 0.050 Uiso 1 1 calc R U . . .
C7 C 0.3234(6) 0.4241(6) 0.6379(5) 0.033(2) Uani 1 1 d . . . . .
C91 C 0.3968(9) 0.1123(7) 0.6972(6) 0.049(3) Uani 1 1 d . . . . .
H91 H 0.400528 0.158704 0.723049 0.059 Uiso 1 1 calc R U . . .
C15 C -0.1004(9) 0.0511(7) 0.2925(6) 0.051(3) Uani 1 1 d . . . . .
H15 H -0.074705 0.004718 0.299567 0.061 Uiso 1 1 calc R U . . .
C92 C 0.4676(8) 0.0682(7) 0.7142(6) 0.050(3) Uani 1 1 d . . . . .
H92 H 0.517702 0.083896 0.751904 0.060 Uiso 1 1 calc R U . . .
C101 C 0.9863(8) 0.9574(7) 1.0828(6) 0.045(3) Uani 1 1 d . . . . .
H10E H 0.984767 1.005255 1.108508 0.054 Uiso 1 1 calc R U . . .
H10F H 1.046057 0.943648 1.099214 0.054 Uiso 1 1 calc R U . . .
C46 C 0.3708(8) 0.3986(6) 0.3950(6) 0.044(2) Uani 1 1 d . . . . .
H46 H 0.428955 0.394353 0.397520 0.053 Uiso 1 1 calc R U . . .
C38 C -0.0307(7) 0.4857(6) 0.2662(6) 0.040(2) Uani 1 1 d . . . . .
H38 H -0.062445 0.435340 0.255769 0.048 Uiso 1 1 calc R U . . .
C40 C 0.0613(8) 0.6367(6) 0.2974(6) 0.045(2) Uani 1 1 d . . . . .
H40 H 0.091670 0.687630 0.308094 0.054 Uiso 1 1 calc R U . . .
C68 C 0.1910(8) 0.1308(7) 0.1944(6) 0.050(3) Uani 1 1 d . . . . .
H68 H 0.181372 0.145214 0.149916 0.060 Uiso 1 1 calc R U . . .
C28 C 0.6644(7) 0.3848(6) 0.6610(6) 0.042(2) Uani 1 1 d . . . . .
H28 H 0.704421 0.421333 0.693570 0.051 Uiso 1 1 calc R U . . .
C86 C 0.9800(10) 0.8503(6) 1.3260(6) 0.053(3) Uani 1 1 d . . . . .
H86 H 0.995624 0.841218 1.372181 0.064 Uiso 1 1 calc R U . . .
C27 C 0.6197(8) 0.3196(6) 0.6807(6) 0.046(3) Uani 1 1 d . . . . .
H27 H 0.630385 0.312025 0.726831 0.056 Uiso 1 1 calc R U . . .
C17 C -0.2294(8) 0.1166(7) 0.2553(6) 0.047(3) Uani 1 1 d . . . . .
C102 C 0.9618(8) 0.9723(7) 1.0060(6) 0.048(3) Uani 1 1 d . . . . .
H10G H 0.907570 0.996431 0.991647 0.058 Uiso 1 1 calc R U . . .
H10H H 0.951794 0.922602 0.979253 0.058 Uiso 1 1 calc R U . . .
C9 C 0.3132(7) 0.5848(6) 0.6497(7) 0.046(3) Uani 1 1 d . . . . .
H9 H 0.309923 0.638553 0.654072 0.055 Uiso 1 1 calc R U . . .
C41 C -0.0134(8) 0.6209(7) 0.2409(6) 0.045(2) Uani 1 1 d . . . . .
H41 H -0.033015 0.661128 0.212882 0.054 Uiso 1 1 calc R U . . .
C87 C 1.0411(9) 0.8934(7) 1.3016(6) 0.051(3) Uani 1 1 d . . . . .
H87 H 1.096985 0.913431 1.331310 0.061 Uiso 1 1 calc R U . . .
C76 C 0.2120(9) -0.1940(7) 0.2459(7) 0.051(3) Uani 1 1 d . . . . .
H76 H 0.220698 -0.209865 0.289938 0.062 Uiso 1 1 calc R U . . .
C72 C 0.2245(9) -0.0921(8) 0.1705(6) 0.051(3) Uani 1 1 d . . . . .
C16 C -0.1915(11) 0.0487(7) 0.2643(6) 0.060(4) Uani 1 1 d . . . . .
H16 H -0.227152 0.000193 0.251420 0.072 Uiso 1 1 calc R U . . .
C75 C 0.1738(11) -0.2494(8) 0.1911(7) 0.063(4) Uani 1 1 d . . . . .
H75 H 0.159542 -0.302009 0.198336 0.075 Uiso 1 1 calc R U . . .
C39 C -0.0588(8) 0.5466(7) 0.2257(6) 0.047(3) Uani 1 1 d . . . . .
H39 H -0.109421 0.536762 0.187493 0.056 Uiso 1 1 calc R U . . .
C84 C 0.8732(9) 0.8337(8) 1.2137(6) 0.056(3) Uani 1 1 d . . . . .
H84 H 0.816984 0.814158 1.184206 0.068 Uiso 1 1 calc R U . . .
C73 C 0.1789(11) -0.1477(8) 0.1138(7) 0.063(4) Uani 1 1 d . . . . .
H73 H 0.164019 -0.130953 0.069686 0.076 Uiso 1 1 calc R U . . .
C19 C -0.3133(9) 0.2583(9) 0.1877(7) 0.0619(19) Uani 1 1 d . U . . .
C77 C 0.7994(5) 0.9078(6) 1.0649(5) 0.064(3) Uani 1 1 d G . . . .
C78 C 0.7473(7) 0.8838(6) 0.9981(5) 0.081(4) Uani 1 1 d G . . . .
H78 H 0.766965 0.849671 0.972071 0.097 Uiso 1 1 calc R U . . .
C79 C 0.6659(6) 0.9109(8) 0.9703(4) 0.091(4) Uani 1 1 d G . . . .
H79 H 0.631060 0.894839 0.925573 0.109 Uiso 1 1 calc R U . . .
C80 C 0.6366(6) 0.9619(8) 1.0092(6) 0.106(5) Uani 1 1 d G . . . .
H80 H 0.582112 0.980011 0.990589 0.128 Uiso 1 1 calc R U . . .
C81 C 0.6887(7) 0.9859(7) 1.0760(6) 0.096(5) Uani 1 1 d G . . . .
H81 H 0.669068 1.020015 1.102105 0.115 Uiso 1 1 calc R U . . .
C82 C 0.7701(7) 0.9588(7) 1.1039(4) 0.089(4) Uani 1 1 d G . . . .
H82 H 0.804973 0.974848 1.148605 0.107 Uiso 1 1 calc R U . . .
C74 C 0.1568(11) -0.2247(9) 0.1235(7) 0.067(4) Uani 1 1 d . . . . .
H74 H 0.130731 -0.261079 0.086175 0.080 Uiso 1 1 calc R U . . .
C20 C -0.3657(10) 0.1758(10) 0.1767(8) 0.0661(19) Uani 1 1 d . U . . .
C64 C 0.5846(16) 0.4954(12) 0.8055(9) 0.094(6) Uani 1 1 d . . . . .
H64 H 0.579014 0.444244 0.786607 0.113 Uiso 1 1 calc R U . . .
C60 C 0.6759(12) 0.6185(10) 0.8575(7) 0.072(4) Uani 1 1 d . . . . .
C55 C 0.8333(11) 0.5279(9) 0.9283(8) 0.067(4) Uani 1 1 d . . . . .
C53 C 0.8974(11) 0.6389(9) 1.0168(8) 0.069(4) Uani 1 1 d . . . . .
C24 C -0.3337(11) 0.3165(11) 0.1452(8) 0.076(2) Uani 1 1 d . U . . .
H24 H -0.299254 0.365790 0.153683 0.091 Uiso 1 1 calc R U . . .
C59 C 0.6722(13) 0.5376(10) 0.8383(8) 0.076(4) Uani 1 1 d . . . . .
C21 C -0.4373(11) 0.1678(12) 0.1128(9) 0.079(3) Uani 1 1 d . U . . .
H21 H -0.470377 0.118390 0.098142 0.095 Uiso 1 1 calc R U . . .
C61 C 0.6002(12) 0.6509(12) 0.8517(9) 0.083(5) Uani 1 1 d . . . . .
H61 H 0.603917 0.702844 0.868201 0.099 Uiso 1 1 calc R U . . .
C63 C 0.5097(15) 0.5285(15) 0.8013(10) 0.098(6) Uani 1 1 d . . . . .
H63 H 0.454072 0.498523 0.785043 0.117 Uiso 1 1 calc R U . . .
C54 C 0.8428(12) 0.6109(8) 0.9509(7) 0.069(4) Uani 1 1 d . . . . .
C56 C 0.8744(14) 0.4780(11) 0.9723(11) 0.090(5) Uani 1 1 d . . . . .
H56 H 0.865394 0.424693 0.958162 0.108 Uiso 1 1 calc R U . . .
C62 C 0.5186(16) 0.6070(16) 0.8217(10) 0.106(7) Uani 1 1 d . . . . .
H62 H 0.467884 0.631262 0.814922 0.127 Uiso 1 1 calc R U . . .
C58 C 0.9421(13) 0.5872(10) 1.0572(9) 0.080(5) Uani 1 1 d . . . . .
H58 H 0.982901 0.606279 1.099272 0.096 Uiso 1 1 calc R U . . .
C57 C 0.9302(15) 0.5022(13) 1.0385(12) 0.098(6) Uani 1 1 d . . . . .
H57 H 0.957917 0.466792 1.068809 0.117 Uiso 1 1 calc R U . . .
C23 C -0.4125(12) 0.2984(12) 0.0851(10) 0.085(3) Uani 1 1 d . U . . .
H23 H -0.429911 0.337193 0.054917 0.102 Uiso 1 1 calc R U . . .
C22 C -0.4586(12) 0.2288(12) 0.0732(10) 0.086(3) Uani 1 1 d . U . . .
H22 H -0.509417 0.220306 0.035067 0.104 Uiso 1 1 calc R U . . .
C106 C 0.9211(18) 1.2866(14) 1.1426(14) 0.123(5) Uani 1 1 d D U . . .
H106 H 0.897392 1.283353 1.180767 0.147 Uiso 1 1 calc R U . . .
C105 C 0.9503(19) 1.2061(14) 1.1284(13) 0.122(5) Uani 1 1 d D U . . .
H105 H 0.992253 1.188892 1.169540 0.147 Uiso 1 1 calc R U . . .
Cl5 Cl -0.2631(6) 0.6267(6) 0.1640(5) 0.1728(11) Uani 1 1 d . U . . .
Cl6 Cl -0.2962(6) 0.4872(6) 0.0514(5) 0.1729(11) Uani 1 1 d D U . . .
Cl7 Cl -0.4562(6) 0.5614(8) 0.0604(9) 0.274(7) Uani 1 1 d . . . . .
C107 C -0.294(2) 0.630(2) 0.0752(19) 0.1729(11) Uani 1 1 d . U . . .
H107 H -0.237590 0.637309 0.065746 0.207 Uiso 1 1 calc R U . . .
C108 C -0.3590(19) 0.5591(16) 0.015(2) 0.1729(11) Uani 1 1 d D U . . .
Cl8 Cl -0.3413(6) 0.7226(6) 0.0511(5) 0.1729(11) Uani 1 1 d . U . . .

loop_
_atom_site_aniso_label
_atom_site_aniso_U_11
_atom_site_aniso_U_22
_atom_site_aniso_U_33
_atom_site_aniso_U_23
_atom_site_aniso_U_13
_atom_site_aniso_U_12
Au4 0.01985(17) 0.01682(17) 0.0390(2) 0.00102(13) 0.01806(14) -0.00288(12)
Au1 0.01978(17) 0.01334(17) 0.0451(2) -0.00224(13) 0.01935(14) -0.00224(12)
Au2 0.0327(2) 0.02144(19) 0.0392(2) -0.00319(14) 0.01966(16) -0.00844(14)
Au3 0.0777(4) 0.0517(3) 0.0508(3) -0.0034(2) 0.0296(3) -0.0130(3)
P4 0.0198(9) 0.0156(9) 0.0391(11) -0.0001(8) 0.0192(8) -0.0022(7)
P1 0.0183(9) 0.0099(8) 0.0503(13) -0.0017(8) 0.0197(9) -0.0024(7)
P2 0.0288(11) 0.0197(10) 0.0381(11) -0.0007(8) 0.0187(9) -0.0076(8)
S2 0.0387(12) 0.0271(11) 0.0480(13) 0.0009(9) 0.0316(10) 0.0023(9)
S1 0.0264(10) 0.0320(12) 0.0468(13) -0.0072(9) 0.0113(9) 0.0073(9)
S7 0.0343(12) 0.0396(13) 0.0436(12) 0.0068(10) 0.0238(10) 0.0077(10)
S3 0.0408(13) 0.0460(14) 0.0487(14) -0.0086(11) 0.0200(11) 0.0008(11)
S8 0.084(2) 0.0621(19) 0.0502(16) 0.0157(14) 0.0446(16) 0.0156(17)
P3 0.0579(18) 0.0575(18) 0.0399(14) -0.0019(13) 0.0236(13) -0.0203(14)
S4 0.0566(11) 0.0643(11) 0.0639(11) -0.0029(8) 0.0259(8) -0.0002(8)
Cl2 0.094(3) 0.060(2) 0.066(2) -0.0014(16) 0.0303(19) 0.0099(18)
S5 0.098(3) 0.0495(18) 0.0615(19) 0.0061(15) 0.0276(19) -0.0041(18)
Cl4 0.088(3) 0.084(3) 0.075(2) -0.0057(19) 0.043(2) 0.009(2)
S6 0.120(4) 0.067(2) 0.062(2) -0.0153(18) 0.030(2) -0.005(2)
Cl1 0.130(5) 0.112(4) 0.209(7) 0.044(5) 0.097(5) 0.055(4)
Cl3 0.270(9) 0.125(5) 0.142(5) -0.050(4) 0.145(6) -0.101(5)
C2 0.023(4) 0.016(4) 0.054(5) 0.004(4) 0.018(4) 0.001(3)
C96 0.026(4) 0.020(4) 0.044(5) 0.006(4) 0.022(4) 0.002(3)
C50 0.018(4) 0.015(4) 0.039(4) 0.004(3) 0.015(3) 0.002(3)
C31 0.024(4) 0.010(3) 0.046(5) 0.001(3) 0.015(4) 0.000(3)
C6 0.025(4) 0.019(4) 0.043(5) 0.001(3) 0.020(4) 0.002(3)
C49 0.021(4) 0.015(4) 0.050(5) 0.000(3) 0.020(4) 0.000(3)
C1 0.028(4) 0.019(4) 0.040(5) 0.000(3) 0.017(4) -0.003(3)
C3 0.023(4) 0.018(4) 0.052(5) 0.007(4) 0.019(4) -0.001(3)
C66 0.038(5) 0.027(5) 0.049(6) 0.002(4) 0.019(4) 0.000(4)
C25 0.022(4) 0.014(4) 0.054(5) -0.003(4) 0.021(4) -0.003(3)
C65 0.021(4) 0.029(4) 0.037(5) 0.012(4) 0.012(3) -0.004(3)
C95 0.019(4) 0.016(4) 0.044(5) -0.001(3) 0.018(3) -0.002(3)
C103 0.025(4) 0.020(4) 0.042(5) -0.003(3) 0.022(4) -0.003(3)
C36 0.028(5) 0.033(5) 0.056(6) 0.001(4) 0.021(4) -0.002(4)
C30 0.039(5) 0.018(4) 0.049(5) 0.002(4) 0.025(4) -0.003(4)
C52 0.028(4) 0.030(5) 0.040(5) 0.004(4) 0.022(4) -0.005(4)
C5 0.032(5) 0.014(4) 0.045(5) 0.003(3) 0.024(4) 0.000(3)
C104 0.020(4) 0.022(4) 0.041(5) -0.001(3) 0.019(4) 0.003(3)
C32 0.024(4) 0.017(4) 0.047(5) -0.003(3) 0.022(4) -0.003(3)
C43 0.031(4) 0.015(4) 0.038(5) 0.002(3) 0.018(4) 0.000(3)
C97 0.026(4) 0.022(4) 0.052(5) 0.005(4) 0.024(4) 0.000(3)
C37 0.029(4) 0.029(5) 0.040(5) -0.003(4) 0.020(4) -0.003(4)
C33 0.034(5) 0.024(4) 0.060(6) 0.002(4) 0.032(5) 0.002(4)
C4 0.019(4) 0.020(4) 0.059(6) 0.007(4) 0.028(4) 0.002(3)
C100 0.021(4) 0.020(4) 0.038(4) -0.001(3) 0.014(3) 0.000(3)
C89 0.027(4) 0.022(4) 0.039(5) 0.003(3) 0.020(4) -0.002(3)
C98 0.031(5) 0.016(4) 0.051(5) -0.004(4) 0.017(4) -0.005(3)
C94 0.021(4) 0.032(5) 0.053(6) 0.000(4) 0.019(4) -0.007(4)
C48 0.036(5) 0.017(4) 0.055(6) 0.011(4) 0.024(4) 0.003(4)
C51 0.031(5) 0.023(4) 0.042(5) 0.001(4) 0.016(4) -0.004(4)
C99 0.027(4) 0.023(4) 0.041(5) -0.007(4) 0.013(4) -0.001(3)
C34 0.039(5) 0.033(5) 0.053(6) 0.002(4) 0.024(5) 0.002(4)
C26 0.041(5) 0.021(4) 0.051(6) -0.002(4) 0.024(5) -0.008(4)
C69 0.047(6) 0.035(5) 0.052(6) 0.005(4) 0.026(5) 0.003(4)
C13 0.040(5) 0.021(4) 0.039(5) -0.004(4) 0.023(4) -0.009(4)
C29 0.031(5) 0.018(4) 0.072(7) -0.003(4) 0.020(5) -0.008(4)
C93 0.029(5) 0.043(6) 0.067(7) 0.008(5) 0.020(5) -0.006(4)
C44 0.045(6) 0.035(5) 0.048(6) -0.001(4) 0.025(5) -0.006(4)
C47 0.035(5) 0.030(5) 0.068(7) 0.009(5) 0.020(5) 0.008(4)
C70 0.031(5) 0.038(5) 0.045(5) 0.009(4) 0.024(4) -0.003(4)
C42 0.044(6) 0.028(5) 0.046(6) 0.002(4) 0.014(5) -0.008(4)
C8 0.028(4) 0.030(5) 0.043(5) -0.005(4) 0.023(4) -0.003(4)
C35 0.035(5) 0.045(6) 0.060(7) 0.008(5) 0.020(5) 0.008(5)
C90 0.036(5) 0.031(5) 0.049(6) 0.000(4) 0.019(4) 0.001(4)
C14 0.053(6) 0.038(5) 0.038(5) 0.004(4) 0.023(5) 0.005(5)
C83 0.055(7) 0.045(6) 0.038(5) 0.001(4) 0.026(5) -0.016(5)
C18 0.040(5) 0.039(5) 0.040(5) -0.008(4) 0.028(4) -0.009(4)
C45 0.056(7) 0.038(6) 0.059(7) 0.004(5) 0.039(6) 0.008(5)
C71 0.051(6) 0.043(6) 0.048(6) 0.008(5) 0.030(5) 0.012(5)
C88 0.057(7) 0.047(6) 0.051(6) 0.006(5) 0.031(6) -0.004(5)
C67 0.043(6) 0.031(5) 0.064(7) 0.016(5) 0.017(5) 0.002(4)
C11 0.044(6) 0.034(5) 0.066(7) -0.012(5) 0.036(5) -0.012(4)
C10 0.036(5) 0.029(5) 0.051(6) -0.012(4) 0.026(4) -0.001(4)
C85 0.102(11) 0.038(6) 0.061(8) 0.004(5) 0.049(8) -0.012(7)
C12 0.029(5) 0.041(6) 0.060(6) -0.017(5) 0.025(5) -0.007(4)
C7 0.032(5) 0.027(5) 0.040(5) -0.012(4) 0.015(4) -0.002(4)
C91 0.062(7) 0.034(6) 0.047(6) -0.011(5) 0.018(5) -0.013(5)
C15 0.077(9) 0.028(5) 0.057(7) -0.009(5) 0.042(6) -0.006(5)
C92 0.044(6) 0.040(6) 0.058(7) 0.006(5) 0.011(5) -0.010(5)
C101 0.050(6) 0.042(6) 0.045(6) -0.008(5) 0.028(5) -0.015(5)
C46 0.044(6) 0.033(5) 0.069(7) 0.006(5) 0.035(5) 0.008(4)
C38 0.036(5) 0.034(5) 0.049(6) -0.006(4) 0.017(4) -0.006(4)
C40 0.050(6) 0.031(5) 0.053(6) 0.009(5) 0.016(5) -0.001(5)
C68 0.057(7) 0.051(7) 0.047(6) 0.024(5) 0.023(5) 0.008(5)
C28 0.041(6) 0.024(5) 0.055(6) -0.009(4) 0.012(5) -0.010(4)
C86 0.089(9) 0.029(5) 0.039(6) 0.000(4) 0.023(6) -0.008(6)
C27 0.060(7) 0.029(5) 0.053(6) -0.004(4) 0.027(5) -0.004(5)
C17 0.052(6) 0.046(6) 0.049(6) -0.014(5) 0.032(5) -0.014(5)
C102 0.058(7) 0.042(6) 0.047(6) -0.001(5) 0.027(5) -0.011(5)
C9 0.038(5) 0.023(5) 0.081(8) -0.007(5) 0.030(5) -0.006(4)
C41 0.052(6) 0.042(6) 0.049(6) 0.013(5) 0.024(5) 0.011(5)
C87 0.060(7) 0.047(7) 0.045(6) -0.005(5) 0.018(5) 0.000(5)
C76 0.063(8) 0.047(7) 0.055(7) -0.003(5) 0.032(6) 0.011(6)
C72 0.068(8) 0.053(7) 0.044(6) 0.005(5) 0.032(6) 0.014(6)
C16 0.097(11) 0.035(6) 0.054(7) -0.016(5) 0.046(7) -0.027(6)
C75 0.092(11) 0.049(7) 0.052(7) -0.005(6) 0.030(7) 0.012(7)
C39 0.044(6) 0.044(6) 0.048(6) -0.004(5) 0.009(5) 0.008(5)
C84 0.064(8) 0.052(7) 0.050(7) -0.005(5) 0.025(6) -0.019(6)
C73 0.094(11) 0.057(8) 0.044(6) -0.004(6) 0.026(7) 0.027(7)
C19 0.051(3) 0.070(3) 0.064(3) -0.009(3) 0.019(3) 0.005(3)
C77 0.068(6) 0.065(7) 0.059(5) 0.012(5) 0.031(4) -0.024(5)
C78 0.062(6) 0.118(11) 0.062(5) 0.006(5) 0.029(4) -0.016(6)
C79 0.065(6) 0.128(12) 0.077(7) 0.003(7) 0.026(5) -0.010(7)
C80 0.061(7) 0.148(14) 0.102(8) -0.020(9) 0.027(5) -0.013(7)
C81 0.070(7) 0.111(12) 0.100(8) -0.013(8) 0.026(6) -0.009(7)
C82 0.069(6) 0.106(10) 0.090(7) -0.011(7) 0.032(5) -0.010(7)
C74 0.094(11) 0.053(8) 0.059(8) -0.013(6) 0.035(8) 0.006(7)
C20 0.053(3) 0.077(3) 0.068(3) -0.014(3) 0.023(3) 0.001(3)
C64 0.122(17) 0.082(12) 0.060(9) -0.016(8) 0.019(10) -0.018(12)
C60 0.100(12) 0.073(10) 0.039(6) 0.002(6) 0.022(7) -0.005(9)
C55 0.087(10) 0.055(8) 0.062(8) 0.004(6) 0.026(7) 0.006(7)
C53 0.084(10) 0.063(9) 0.072(9) 0.016(7) 0.040(8) 0.011(8)
C24 0.062(4) 0.084(5) 0.074(4) -0.003(4) 0.015(4) 0.005(4)
C59 0.100(12) 0.061(9) 0.061(8) -0.021(7) 0.026(8) -0.011(8)
C21 0.062(4) 0.089(5) 0.078(4) -0.010(4) 0.016(4) -0.002(4)
C61 0.075(11) 0.088(12) 0.074(10) 0.019(9) 0.007(8) 0.017(9)
C63 0.092(14) 0.109(17) 0.077(12) 0.001(11) 0.007(10) 0.015(12)
C54 0.105(12) 0.046(7) 0.057(8) -0.002(6) 0.033(8) -0.005(7)
C56 0.100(13) 0.064(10) 0.103(13) 0.005(8) 0.028(11) 0.016(9)
C62 0.103(16) 0.14(2) 0.068(11) 0.017(12) 0.015(10) 0.007(14)
C58 0.106(13) 0.057(9) 0.065(9) 0.002(7) 0.014(9) 0.002(9)
C57 0.106(15) 0.092(14) 0.106(15) 0.014(12) 0.043(12) 0.032(12)
C23 0.069(5) 0.092(5) 0.082(5) -0.002(5) 0.011(4) 0.004(4)
C22 0.069(5) 0.095(5) 0.082(5) -0.006(5) 0.011(4) 0.000(4)
C106 0.143(10) 0.118(9) 0.120(9) 0.009(8) 0.065(8) 0.003(9)
C105 0.147(10) 0.127(9) 0.110(8) 0.000(8) 0.076(8) -0.008(9)
Cl5 0.1357(18) 0.1599(18) 0.1994(19) 0.0564(17) 0.0252(17) -0.0011(17)
Cl6 0.1358(18) 0.1599(18) 0.1995(19) 0.0563(17) 0.0252(17) -0.0012(17)
Cl7 0.095(5) 0.291(13) 0.44(2) 0.132(13) 0.099(8) -0.015(6)
C107 0.1358(17) 0.1599(18) 0.1994(19) 0.0564(17) 0.0252(17) -0.0012(17)
C108 0.1358(17) 0.1599(18) 0.1994(19) 0.0564(17) 0.0252(17) -0.0012(17)
Cl8 0.1358(18) 0.1599(18) 0.1994(19) 0.0564(17) 0.0251(17) -0.0013(17)

loop_
_atom_type_symbol
_atom_type_description
_atom_type_scat_dispersion_real
_atom_type_scat_dispersion_imag
_atom_type_scat_source
C C 0.0181 0.0091 'International Tables Vol C Tables 4.2.6.8 and 6.1.1.4'
H H 0.0000 0.0000 'International Tables Vol C Tables 4.2.6.8 and 6.1.1.4'
Au Au -4.4197 7.2980 'International Tables Vol C Tables 4.2.6.8 and 6.1.1.4'
Cl Cl 0.3639 0.7018 'International Tables Vol C Tables 4.2.6.8 and 6.1.1.4'
P P 0.2955 0.4335 'International Tables Vol C Tables 4.2.6.8 and 6.1.1.4'
S S 0.3331 0.5567 'International Tables Vol C Tables 4.2.6.8 and 6.1.1.4'

loop_
_geom_angle_atom_site_label_1
_geom_angle_atom_site_label_2
_geom_angle_atom_site_label_3
_geom_angle
_geom_angle_site_symmetry_1
_geom_angle_site_symmetry_3
_geom_angle_publ_flag
P4 Au4 Au1 90.48(5) . . ?
C65 Au4 Au1 97.6(3) . . ?
C65 Au4 P4 171.1(2) . . ?
P1 Au1 Au4 101.81(5) . . ?
C1 Au1 Au4 90.3(2) . . ?
C1 Au1 P1 167.9(2) . . ?
C13 Au2 P2 179.4(3) . . ?
C53 Au3 P3 173.3(4) . . ?
C95 P4 Au4 110.5(3) . . ?
C95 P4 C103 104.7(4) . . ?
C95 P4 C89 105.2(4) . . ?
C103 P4 Au4 112.7(3) . . ?
C89 P4 Au4 118.2(3) . . ?
C89 P4 C103 104.6(4) . . ?
C31 P1 Au1 115.7(3) . . ?
C31 P1 C49 105.2(4) . . ?
C31 P1 C25 107.2(4) . . ?
C49 P1 Au1 118.1(3) . . ?
C25 P1 Au1 108.8(3) . . ?
C25 P1 C49 100.5(4) . . ?
C52 P2 Au2 117.0(3) . . ?
C52 P2 C37 103.2(4) . . ?
C43 P2 Au2 111.9(3) . . ?
C43 P2 C52 105.0(4) . . ?
C43 P2 C37 105.9(4) . . ?
C37 P2 Au2 112.9(3) . . ?
C8 S2 C5 100.4(4) . . ?
C6 S1 C7 100.8(4) . . ?
C71 S7 C70 102.3(5) . . ?
C18 S3 C19 102.9(6) . . ?
C72 S8 C69 102.2(5) . . ?
C83 P3 Au3 110.1(4) . . ?
C83 P3 C101 105.7(5) . . ?
C101 P3 Au3 117.7(4) . . ?
C77 P3 Au3 110.4(4) . . ?
C77 P3 C83 105.5(5) . . ?
C77 P3 C101 106.6(6) . . ?
C20 S4 C17 101.2(7) . . ?
C54 S5 C60 102.6(8) . . ?
C59 S6 C55 99.7(8) . . ?
C1 C2 H2 118.8 . . ?
C3 C2 H2 118.8 . . ?
C3 C2 C1 122.3(9) . . ?
C95 C96 H96 119.5 . . ?
C97 C96 H96 119.5 . . ?
C97 C96 C95 120.9(8) . . ?
C50 C50 H50A 109.4 2_656 . ?
C50 C50 H50B 109.4 2_656 . ?
H50A C50 H50B 108.0 . . ?
C49 C50 C50 111.3(9) . 2_656 ?
C49 C50 H50A 109.4 . . ?
C49 C50 H50B 109.4 . . ?
C36 C31 P1 119.6(7) . . ?
C32 C31 P1 122.9(7) . . ?
C32 C31 C36 117.4(9) . . ?
C1 C6 S1 118.4(6) . . ?
C5 C6 S1 120.2(7) . . ?
C5 C6 C1 121.5(8) . . ?
P1 C49 H49A 108.8 . . ?
P1 C49 H49B 108.8 . . ?
C50 C49 P1 113.7(6) . . ?
C50 C49 H49A 108.8 . . ?
C50 C49 H49B 108.8 . . ?
H49A C49 H49B 107.7 . . ?
C2 C1 Au1 126.3(7) . . ?
C2 C1 C6 116.3(8) . . ?
C6 C1 Au1 117.3(6) . . ?
C2 C3 H3 119.9 . . ?
C4 C3 C2 120.2(9) . . ?
C4 C3 H3 119.9 . . ?
C65 C66 H66 119.5 . . ?
C65 C66 C67 120.9(10) . . ?
C67 C66 H66 119.5 . . ?
C30 C25 P1 123.8(8) . . ?
C30 C25 C26 117.7(9) . . ?
C26 C25 P1 118.5(6) . . ?
C66 C65 Au4 121.8(7) . . ?
C66 C65 C70 117.7(9) . . ?
C70 C65 Au4 120.4(7) . . ?
C96 C95 P4 121.1(7) . . ?
C100 C95 P4 119.9(7) . . ?
C100 C95 C96 119.0(8) . . ?
P4 C103 H10A 108.9 . . ?
P4 C103 H10B 108.9 . . ?
H10A C103 H10B 107.7 . . ?
C104 C103 P4 113.6(6) . . ?
C104 C103 H10A 108.9 . . ?
C104 C103 H10B 108.9 . . ?
C31 C36 H36 119.4 . . ?
C35 C36 C31 121.2(9) . . ?
C35 C36 H36 119.4 . . ?
C25 C30 H30 119.9 . . ?
C25 C30 C29 120.3(10) . . ?
C29 C30 H30 119.9 . . ?
P2 C52 H52A 108.8 . . ?
P2 C52 H52B 108.8 . . ?
H52A C52 H52B 107.7 . . ?
C51 C52 P2 113.9(7) . . ?
C51 C52 H52A 108.8 . . ?
C51 C52 H52B 108.8 . . ?
C6 C5 S2 121.3(7) . . ?
C6 C5 C4 119.7(8) . . ?
C4 C5 S2 119.0(7) . . ?
C103 C104 H10C 109.1 . . ?
C103 C104 H10D 109.1 . . ?
C104 C104 C103 112.4(9) 2_556 . ?
C104 C104 H10C 109.1 2_556 . ?
C104 C104 H10D 109.1 2_556 . ?
H10C C104 H10D 107.9 . . ?
C31 C32 H32 119.2 . . ?
C33 C32 C31 121.5(9) . . ?
C33 C32 H32 119.2 . . ?
C48 C43 P2 121.4(7) . . ?
C44 C43 P2 119.6(8) . . ?
C44 C43 C48 118.7(9) . . ?
C96 C97 H97 120.4 . . ?
C96 C97 C98 119.2(8) . . ?
C98 C97 H97 120.4 . . ?
C42 C37 P2 121.0(8) . . ?
C42 C37 C38 119.8(10) . . ?
C38 C37 P2 119.0(7) . . ?
C32 C33 H33 119.8 . . ?
C32 C33 C34 120.4(9) . . ?
C34 C33 H33 119.8 . . ?
C3 C4 C5 119.8(8) . . ?
C3 C4 H4 120.1 . . ?
C5 C4 H4 120.1 . . ?
C95 C100 H100 120.2 . . ?
C95 C100 C99 119.7(8) . . ?
C99 C100 H100 120.2 . . ?
C94 C89 P4 119.8(7) . . ?
C90 C89 P4 122.6(7) . . ?
C90 C89 C94 117.6(9) . . ?
C97 C98 H98 119.8 . . ?
C99 C98 C97 120.5(8) . . ?
C99 C98 H98 119.8 . . ?
C89 C94 H94 119.7 . . ?
C93 C94 C89 120.6(10) . . ?
C93 C94 H94 119.7 . . ?
C43 C48 H48 119.4 . . ?
C47 C48 C43 121.2(10) . . ?
C47 C48 H48 119.4 . . ?
C52 C51 C51 111.3(10) . 2_566 ?
C52 C51 H51A 109.4 . . ?
C52 C51 H51B 109.4 . . ?
C51 C51 H51A 109.4 2_566 . ?
C51 C51 H51B 109.4 2_566 . ?
H51A C51 H51B 108.0 . . ?
C100 C99 H99 119.7 . . ?
C98 C99 C100 120.5(9) . . ?
C98 C99 H99 119.7 . . ?
C33 C34 H34 120.1 . . ?
C35 C34 C33 119.8(10) . . ?
C35 C34 H34 120.1 . . ?
C25 C26 H26 119.1 . . ?
C27 C26 C25 121.7(9) . . ?
C27 C26 H26 119.1 . . ?
C70 C69 S8 121.2(8) . . ?
C68 C69 S8 118.7(9) . . ?
C68 C69 C70 120.0(10) . . ?
C14 C13 Au2 121.8(8) . . ?
C14 C13 C18 117.6(9) . . ?
C18 C13 Au2 120.4(7) . . ?
C30 C29 H29 119.3 . . ?
C28 C29 C30 121.4(9) . . ?
C28 C29 H29 119.3 . . ?
C94 C93 H93 119.7 . . ?
C92 C93 C94 120.6(11) . . ?
C92 C93 H93 119.7 . . ?
C43 C44 H44 119.9 . . ?
C45 C44 C43 120.3(11) . . ?
C45 C44 H44 119.9 . . ?
C48 C47 H47 120.3 . . ?
C46 C47 C48 119.4(11) . . ?
C46 C47 H47 120.3 . . ?
C65 C70 S7 119.1(7) . . ?
C69 C70 S7 119.9(8) . . ?
C69 C70 C65 121.0(9) . . ?
C37 C42 H42 120.0 . . ?
C37 C42 C40 120.1(10) . . ?
C40 C42 H42 120.0 . . ?
C10 C8 S2 119.4(7) . . ?
C10 C8 C7 119.9(8) . . ?
C7 C8 S2 120.7(7) . . ?
C36 C35 C34 119.5(11) . . ?
C36 C35 H35 120.3 . . ?
C34 C35 H35 120.3 . . ?
C89 C90 H90 119.2 . . ?
C91 C90 C89 121.5(10) . . ?
C91 C90 H90 119.2 . . ?
C13 C14 H14 118.6 . . ?
C13 C14 C15 122.8(11) . . ?
C15 C14 H14 118.6 . . ?
C88 C83 P3 121.7(8) . . ?
C84 C83 P3 118.6(9) . . ?
C84 C83 C88 118.9(10) . . ?
C13 C18 S3 118.3(7) . . ?
C13 C18 C17 119.8(10) . . ?
C17 C18 S3 121.8(9) . . ?
C44 C45 H45 119.5 . . ?
C44 C45 C46 120.9(10) . . ?
C46 C45 H45 119.5 . . ?
C76 C71 S7 120.7(9) . . ?
C72 C71 S7 122.0(9) . . ?
C72 C71 C76 117.3(11) . . ?
C83 C88 H88 119.7 . . ?
C87 C88 C83 120.6(11) . . ?
C87 C88 H88 119.7 . . ?
C66 C67 H67 119.7 . . ?
C68 C67 C66 120.6(10) . . ?
C68 C67 H67 119.7 . . ?
C12 C11 H11 119.4 . . ?
C9 C11 H11 119.4 . . ?
C9 C11 C12 121.1(9) . . ?
C8 C10 H10 120.2 . . ?
C8 C10 C9 119.6(9) . . ?
C9 C10 H10 120.2 . . ?
C86 C85 H85 120.6 . . ?
C84 C85 H85 120.6 . . ?
C84 C85 C86 118.8(12) . . ?
C11 C12 H12 120.2 . . ?
C11 C12 C7 119.5(9) . . ?
C7 C12 H12 120.2 . . ?
C8 C7 S1 120.6(7) . . ?
C8 C7 C12 119.7(9) . . ?
C12 C7 S1 119.6(7) . . ?
C90 C91 H91 119.5 . . ?
C90 C91 C92 121.0(11) . . ?
C92 C91 H91 119.5 . . ?
C14 C15 H15 120.7 . . ?
C16 C15 C14 118.5(12) . . ?
C16 C15 H15 120.7 . . ?
C93 C92 C91 118.6(11) . . ?
C93 C92 H92 120.7 . . ?
C91 C92 H92 120.7 . . ?
P3 C101 H10E 109.6 . . ?
P3 C101 H10F 109.6 . . ?
H10E C101 H10F 108.1 . . ?
C102 C101 P3 110.4(7) . . ?
C102 C101 H10E 109.6 . . ?
C102 C101 H10F 109.6 . . ?
C47 C46 C45 119.4(10) . . ?
C47 C46 H46 120.3 . . ?
C45 C46 H46 120.3 . . ?
C37 C38 H38 120.4 . . ?
C39 C38 C37 119.3(10) . . ?
C39 C38 H38 120.4 . . ?
C42 C40 H40 120.2 . . ?
C41 C40 C42 119.6(10) . . ?
C41 C40 H40 120.2 . . ?
C69 C68 H68 120.2 . . ?
C67 C68 C69 119.6(10) . . ?
C67 C68 H68 120.2 . . ?
C29 C28 H28 120.6 . . ?
C29 C28 C27 118.9(10) . . ?
C27 C28 H28 120.6 . . ?
C85 C86 H86 119.5 . . ?
C87 C86 C85 121.1(11) . . ?
C87 C86 H86 119.5 . . ?
C26 C27 C28 120.0(11) . . ?
C26 C27 H27 120.0 . . ?
C28 C27 H27 120.0 . . ?
C18 C17 S4 122.2(10) . . ?
C16 C17 S4 117.1(9) . . ?
C16 C17 C18 120.5(12) . . ?
C101 C102 C102 109.3(12) . 2_777 ?
C101 C102 H10G 109.8 . . ?
C101 C102 H10H 109.8 . . ?
C102 C102 H10G 109.8 2_777 . ?
C102 C102 H10H 109.8 2_777 . ?
H10G C102 H10H 108.3 . . ?
C11 C9 C10 120.1(10) . . ?
C11 C9 H9 120.0 . . ?
C10 C9 H9 120.0 . . ?
C40 C41 H41 119.8 . . ?
C39 C41 C40 120.4(11) . . ?
C39 C41 H41 119.8 . . ?
C88 C87 C86 119.7(12) . . ?
C88 C87 H87 120.2 . . ?
C86 C87 H87 120.2 . . ?
C71 C76 H76 118.9 . . ?
C75 C76 C71 122.2(12) . . ?
C75 C76 H76 118.9 . . ?
C71 C72 S8 119.8(10) . . ?
C71 C72 C73 120.3(12) . . ?
C73 C72 S8 119.8(9) . . ?
C15 C16 H16 119.6 . . ?
C17 C16 C15 120.8(11) . . ?
C17 C16 H16 119.6 . . ?
C76 C75 H75 120.4 . . ?
C76 C75 C74 119.1(13) . . ?
C74 C75 H75 120.4 . . ?
C38 C39 H39 119.5 . . ?
C41 C39 C38 120.9(11) . . ?
C41 C39 H39 119.5 . . ?
C83 C84 H84 119.5 . . ?
C85 C84 C83 120.9(13) . . ?
C85 C84 H84 119.5 . . ?
C72 C73 H73 119.5 . . ?
C74 C73 C72 121.0(13) . . ?
C74 C73 H73 119.5 . . ?
C20 C19 S3 117.1(11) . . ?
C24 C19 S3 118.0(12) . . ?
C24 C19 C20 124.8(14) . . ?
C78 C77 P3 118.1(6) . . ?
C78 C77 C82 120.0 . . ?
C82 C77 P3 121.7(6) . . ?
C77 C78 H78 120.0 . . ?
C79 C78 C77 120.0 . . ?
C79 C78 H78 120.0 . . ?
C78 C79 H79 120.0 . . ?
C78 C79 C80 120.0 . . ?
C80 C79 H79 120.0 . . ?
C79 C80 H80 120.0 . . ?
C81 C80 C79 120.0 . . ?
C81 C80 H80 120.0 . . ?
C80 C81 H81 120.0 . . ?
C82 C81 C80 120.0 . . ?
C82 C81 H81 120.0 . . ?
C77 C82 H82 120.0 . . ?
C81 C82 C77 120.0 . . ?
C81 C82 H82 120.0 . . ?
C75 C74 H74 120.2 . . ?
C73 C74 C75 119.6(13) . . ?
C73 C74 H74 120.2 . . ?
C19 C20 S4 125.6(11) . . ?
C21 C20 S4 124.0(13) . . ?
C21 C20 C19 110.4(15) . . ?
C59 C64 H64 119.1 . . ?
C63 C64 H64 119.1 . . ?
C63 C64 C59 121.9(19) . . ?
C59 C60 S5 117.9(15) . . ?
C61 C60 S5 121.1(14) . . ?
C61 C60 C59 120.9(17) . . ?
C54 C55 S6 119.5(12) . . ?
C56 C55 S6 121.4(14) . . ?
C56 C55 C54 119.1(16) . . ?
C54 C53 Au3 121.0(12) . . ?
C58 C53 Au3 121.3(13) . . ?
C58 C53 C54 117.7(15) . . ?
C19 C24 H24 121.7 . . ?
C19 C24 C23 116.5(17) . . ?
C23 C24 H24 121.7 . . ?
C64 C59 S6 122.0(14) . . ?
C60 C59 S6 121.6(14) . . ?
C60 C59 C64 115.9(18) . . ?
C20 C21 H21 118.5 . . ?
C22 C21 C20 123.1(17) . . ?
C22 C21 H21 118.5 . . ?
C60 C61 H61 119.9 . . ?
C60 C61 C62 120(2) . . ?
C62 C61 H61 119.9 . . ?
C64 C63 H63 120.8 . . ?
C64 C63 C62 118(2) . . ?
C62 C63 H63 120.8 . . ?
C55 C54 S5 118.5(11) . . ?
C53 C54 S5 120.9(11) . . ?
C53 C54 C55 120.6(15) . . ?
C55 C56 H56 118.5 . . ?
C55 C56 C57 123.1(18) . . ?
C57 C56 H56 118.5 . . ?
C61 C62 H62 119.0 . . ?
C63 C62 C61 122(2) . . ?
C63 C62 H62 119.0 . . ?
C53 C58 H58 118.2 . . ?
C53 C58 C57 123.6(17) . . ?
C57 C58 H58 118.2 . . ?
C56 C57 C58 115.6(18) . . ?
C56 C57 H57 122.2 . . ?
C58 C57 H57 122.2 . . ?
C24 C23 H23 119.5 . . ?
C22 C23 C24 121.0(19) . . ?
C22 C23 H23 119.5 . . ?
C21 C22 H22 118.0 . . ?
C23 C22 C21 124.0(18) . . ?
C23 C22 H22 118.0 . . ?
Cl2 C106 Cl1 114.9(13) . . ?
Cl2 C106 H106 109.9 . . ?
Cl1 C106 H106 109.9 . . ?
C105 C106 Cl2 101.0(18) . . ?
C105 C106 Cl1 110.9(19) . . ?
C105 C106 H106 109.9 . . ?
Cl4 C105 Cl3 111.9(14) . . ?
Cl4 C105 H105 111.5 . . ?
Cl3 C105 H105 111.5 . . ?
C106 C105 Cl4 112.0(17) . . ?
C106 C105 Cl3 97.6(17) . . ?
C106 C105 H105 111.5 . . ?
Cl5 C107 H107 104.4 . . ?
Cl5 C107 Cl8 109(2) . . ?
C108 C107 Cl5 127(2) . . ?
C108 C107 H107 104.4 . . ?
C108 C107 Cl8 105.7(18) . . ?
Cl8 C107 H107 104.4 . . ?
Cl6 C108 Cl7 107.1(17) . . ?
C107 C108 Cl6 92.6(18) . . ?
C107 C108 Cl7 89(2) . . ?

loop_
_geom_bond_atom_site_label_1
_geom_bond_atom_site_label_2
_geom_bond_distance
_geom_bond_site_symmetry_2
_geom_bond_publ_flag
Au4 Au1 3.0706(5) . ?
Au4 P4 2.293(2) . ?
Au4 C65 2.073(9) . ?
Au1 P1 2.2873(19) . ?
Au1 C1 2.064(9) . ?
Au2 P2 2.291(2) . ?
Au2 C13 2.064(9) . ?
Au3 P3 2.285(4) . ?
Au3 C53 2.035(16) . ?
P4 C95 1.820(8) . ?
P4 C103 1.824(8) . ?
P4 C89 1.823(10) . ?
P1 C31 1.793(9) . ?
P1 C49 1.832(9) . ?
P1 C25 1.826(9) . ?
P2 C52 1.831(9) . ?
P2 C43 1.819(9) . ?
P2 C37 1.833(10) . ?
S2 C5 1.772(9) . ?
S2 C8 1.770(9) . ?
S1 C6 1.770(9) . ?
S1 C7 1.771(10) . ?
S7 C70 1.782(11) . ?
S7 C71 1.758(12) . ?
S3 C18 1.748(11) . ?
S3 C19 1.755(14) . ?
S8 C69 1.778(11) . ?
S8 C72 1.767(13) . ?
P3 C83 1.813(11) . ?
P3 C101 1.836(11) . ?
P3 C77 1.806(9) . ?
S4 C17 1.760(13) . ?
S4 C20 1.613(18) . ?
Cl2 C106 1.77(3) . ?
S5 C60 1.786(18) . ?
S5 C54 1.776(17) . ?
Cl4 C105 1.65(2) . ?
S6 C55 1.766(16) . ?
S6 C59 1.75(2) . ?
Cl1 C106 1.86(3) . ?
Cl3 C105 1.97(3) . ?
C2 H2 0.9300 . ?
C2 C1 1.399(13) . ?
C2 C3 1.383(12) . ?
C96 H96 0.9300 . ?
C96 C95 1.404(12) . ?
C96 C97 1.390(12) . ?
C50 C50 1.523(15) 2_656 ?
C50 H50A 0.9700 . ?
C50 H50B 0.9700 . ?
C50 C49 1.523(11) . ?
C31 C36 1.412(14) . ?
C31 C32 1.408(12) . ?
C6 C1 1.417(12) . ?
C6 C5 1.390(12) . ?
C49 H49A 0.9700 . ?
C49 H49B 0.9700 . ?
C3 H3 0.9300 . ?
C3 C4 1.372(13) . ?
C66 H66 0.9300 . ?
C66 C65 1.378(13) . ?
C66 C67 1.399(16) . ?
C25 C30 1.384(12) . ?
C25 C26 1.395(14) . ?
C65 C70 1.409(14) . ?
C95 C100 1.386(12) . ?
C103 H10A 0.9700 . ?
C103 H10B 0.9700 . ?
C103 C104 1.524(12) . ?
C36 H36 0.9300 . ?
C36 C35 1.381(16) . ?
C30 H30 0.9300 . ?
C30 C29 1.392(14) . ?
C52 H52A 0.9700 . ?
C52 H52B 0.9700 . ?
C52 C51 1.521(13) . ?
C5 C4 1.398(13) . ?
C104 C104 1.489(15) 2_556 ?
C104 H10C 0.9700 . ?
C104 H10D 0.9700 . ?
C32 H32 0.9300 . ?
C32 C33 1.352(14) . ?
C43 C48 1.410(14) . ?
C43 C44 1.395(14) . ?
C97 H97 0.9300 . ?
C97 C98 1.391(14) . ?
C37 C42 1.371(13) . ?
C37 C38 1.398(14) . ?
C33 H33 0.9300 . ?
C33 C34 1.400(16) . ?
C4 H4 0.9300 . ?
C100 H100 0.9300 . ?
C100 C99 1.409(12) . ?
C89 C94 1.400(13) . ?
C89 C90 1.393(13) . ?
C98 H98 0.9300 . ?
C98 C99 1.369(14) . ?
C94 H94 0.9300 . ?
C94 C93 1.378(15) . ?
C48 H48 0.9300 . ?
C48 C47 1.393(14) . ?
C51 C51 1.527(18) 2_566 ?
C51 H51A 0.9700 . ?
C51 H51B 0.9700 . ?
C99 H99 0.9300 . ?
C34 H34 0.9300 . ?
C34 C35 1.392(15) . ?
C26 H26 0.9300 . ?
C26 C27 1.365(15) . ?
C69 C70 1.394(15) . ?
C69 C68 1.379(16) . ?
C13 C14 1.387(15) . ?
C13 C18 1.402(15) . ?
C29 H29 0.9300 . ?
C29 C28 1.359(16) . ?
C93 H93 0.9300 . ?
C93 C92 1.377(18) . ?
C44 H44 0.9300 . ?
C44 C45 1.372(16) . ?
C47 H47 0.9300 . ?
C47 C46 1.387(16) . ?
C42 H42 0.9300 . ?
C42 C40 1.399(15) . ?
C8 C10 1.390(13) . ?
C8 C7 1.392(13) . ?
C35 H35 0.9300 . ?
C90 H90 0.9300 . ?
C90 C91 1.342(16) . ?
C14 H14 0.9300 . ?
C14 C15 1.390(16) . ?
C83 C88 1.416(17) . ?
C83 C84 1.391(15) . ?
C18 C17 1.414(14) . ?
C45 H45 0.9300 . ?
C45 C46 1.417(17) . ?
C71 C76 1.420(17) . ?
C71 C72 1.395(16) . ?
C88 H88 0.9300 . ?
C88 C87 1.364(16) . ?
C67 H67 0.9300 . ?
C67 C68 1.373(18) . ?
C11 H11 0.9300 . ?
C11 C12 1.384(15) . ?
C11 C9 1.359(15) . ?
C10 H10 0.9300 . ?
C10 C9 1.408(14) . ?
C85 H85 0.9300 . ?
C85 C86 1.40(2) . ?
C85 C84 1.383(18) . ?
C12 H12 0.9300 . ?
C12 C7 1.405(14) . ?
C91 H91 0.9300 . ?
C91 C92 1.396(18) . ?
C15 H15 0.9300 . ?
C15 C16 1.39(2) . ?
C92 H92 0.9300 . ?
C101 H10E 0.9700 . ?
C101 H10F 0.9700 . ?
C101 C102 1.547(15) . ?
C46 H46 0.9300 . ?
C38 H38 0.9300 . ?
C38 C39 1.381(16) . ?
C40 H40 0.9300 . ?
C40 C41 1.376(17) . ?
C68 H68 0.9300 . ?
C28 H28 0.9300 . ?
C28 C27 1.396(15) . ?
C86 H86 0.9300 . ?
C86 C87 1.388(18) . ?
C27 H27 0.9300 . ?
C17 C16 1.363(19) . ?
C102 C102 1.55(2) 2_777 ?
C102 H10G 0.9700 . ?
C102 H10H 0.9700 . ?
C9 H9 0.9300 . ?
C41 H41 0.9300 . ?
C41 C39 1.362(17) . ?
C87 H87 0.9300 . ?
C76 H76 0.9300 . ?
C76 C75 1.387(18) . ?
C72 C73 1.430(18) . ?
C16 H16 0.9300 . ?
C75 H75 0.9300 . ?
C75 C74 1.42(2) . ?
C39 H39 0.9300 . ?
C84 H84 0.9300 . ?
C73 H73 0.9300 . ?
C73 C74 1.36(2) . ?
C19 C20 1.53(2) . ?
C19 C24 1.35(2) . ?
C77 C78 1.3900 . ?
C77 C82 1.3900 . ?
C78 H78 0.9300 . ?
C78 C79 1.3900 . ?
C79 H79 0.9300 . ?
C79 C80 1.3900 . ?
C80 H80 0.9300 . ?
C80 C81 1.3900 . ?
C81 H81 0.9300 . ?
C81 C82 1.3900 . ?
C82 H82 0.9300 . ?
C74 H74 0.9300 . ?
C20 C21 1.44(2) . ?
C64 H64 0.9300 . ?
C64 C59 1.44(3) . ?
C64 C63 1.37(3) . ?
C60 C59 1.42(2) . ?
C60 C61 1.37(3) . ?
C55 C54 1.46(2) . ?
C55 C56 1.34(2) . ?
C53 C54 1.40(2) . ?
C53 C58 1.34(2) . ?
C24 H24 0.9300 . ?
C24 C23 1.46(2) . ?
C21 H21 0.9300 . ?
C21 C22 1.35(3) . ?
C61 H61 0.9300 . ?
C61 C62 1.37(3) . ?
C63 H63 0.9300 . ?
C63 C62 1.37(3) . ?
C56 H56 0.9300 . ?
C56 C57 1.40(3) . ?
C62 H62 0.9300 . ?
C58 H58 0.9300 . ?
C58 C57 1.47(3) . ?
C57 H57 0.9300 . ?
C23 H23 0.9300 . ?
C23 C22 1.30(3) . ?
C22 H22 0.9300 . ?
C106 H106 0.9800 . ?
C106 C105 1.555(18) . ?
C105 H105 0.9800 . ?
Cl5 C107 1.75(4) . ?
Cl6 C108 1.719(10) . ?
Cl7 C108 2.06(4) . ?
C107 H107 0.9800 . ?
C107 C108 1.70(5) . ?
C107 Cl8 1.85(3) . ?

loop_
_geom_torsion_atom_site_label_1
_geom_torsion_atom_site_label_2
_geom_torsion_atom_site_label_3
_geom_torsion_atom_site_label_4
_geom_torsion
_geom_torsion_site_symmetry_1
_geom_torsion_site_symmetry_2
_geom_torsion_site_symmetry_3
_geom_torsion_site_symmetry_4
_geom_torsion_publ_flag
Au4 P4 C95 C96 -168.9(6) . . . . ?
Au4 P4 C95 C100 11.9(8) . . . . ?
Au4 P4 C103 C104 54.7(7) . . . . ?
Au4 P4 C89 C94 -90.7(7) . . . . ?
Au4 P4 C89 C90 86.8(8) . . . . ?
Au4 C65 C70 S7 -4.8(10) . . . . ?
Au4 C65 C70 C69 176.3(8) . . . . ?
Au1 P1 C31 C36 -5.6(8) . . . . ?
Au1 P1 C31 C32 177.7(6) . . . . ?
Au1 P1 C49 C50 65.3(7) . . . . ?
Au1 P1 C25 C30 -112.6(7) . . . . ?
Au1 P1 C25 C26 67.0(8) . . . . ?
Au2 P2 C52 C51 -63.4(7) . . . . ?
Au2 P2 C43 C48 -102.1(7) . . . . ?
Au2 P2 C43 C44 72.4(8) . . . . ?
Au2 P2 C37 C42 -179.3(7) . . . . ?
Au2 P2 C37 C38 4.8(9) . . . . ?
Au2 C13 C14 C15 173.0(8) . . . . ?
Au2 C13 C18 S3 4.3(11) . . . . ?
Au2 C13 C18 C17 -172.4(7) . . . . ?
Au3 P3 C83 C88 103.5(10) . . . . ?
Au3 P3 C83 C84 -66.3(12) . . . . ?
Au3 P3 C101 C102 65.1(10) . . . . ?
Au3 P3 C77 C78 -34.8(6) . . . . ?
Au3 P3 C77 C82 150.1(5) . . . . ?
Au3 C53 C54 S5 2(2) . . . . ?
Au3 C53 C54 C55 -177.2(12) . . . . ?
Au3 C53 C58 C57 172.8(15) . . . . ?
P4 C95 C100 C99 178.2(7) . . . . ?
P4 C103 C104 C104 -178.3(8) . . . 2_556 ?
P4 C89 C94 C93 175.7(8) . . . . ?
P4 C89 C90 C91 -173.5(8) . . . . ?
P1 C31 C36 C35 -175.6(8) . . . . ?
P1 C31 C32 C33 175.7(7) . . . . ?
P1 C25 C30 C29 -177.9(7) . . . . ?
P1 C25 C26 C27 176.8(9) . . . . ?
P2 C52 C51 C51 -175.9(8) . . . 2_566 ?
P2 C43 C48 C47 176.1(7) . . . . ?
P2 C43 C44 C45 -175.3(8) . . . . ?
P2 C37 C42 C40 -177.0(9) . . . . ?
P2 C37 C38 C39 177.6(8) . . . . ?
S2 C5 C4 C3 -179.7(7) . . . . ?
S2 C8 C10 C9 178.8(9) . . . . ?
S2 C8 C7 S1 0.4(12) . . . . ?
S2 C8 C7 C12 179.7(8) . . . . ?
S1 C6 C1 Au1 -2.9(10) . . . . ?
S1 C6 C1 C2 178.2(7) . . . . ?
S1 C6 C5 S2 0.6(11) . . . . ?
S1 C6 C5 C4 -179.5(7) . . . . ?
S7 C71 C76 C75 -178.4(11) . . . . ?
S7 C71 C72 S8 0.6(15) . . . . ?
S7 C71 C72 C73 -176.7(10) . . . . ?
S3 C18 C17 S4 -4.9(13) . . . . ?
S3 C18 C17 C16 -179.1(9) . . . . ?
S3 C19 C20 S4 1.5(17) . . . . ?
S3 C19 C20 C21 -179.5(11) . . . . ?
S3 C19 C24 C23 -176.8(13) . . . . ?
S8 C69 C70 S7 -0.8(13) . . . . ?
S8 C69 C70 C65 178.1(7) . . . . ?
S8 C69 C68 C67 -175.1(9) . . . . ?
S8 C72 C73 C74 175.4(12) . . . . ?
P3 C83 C88 C87 -169.2(10) . . . . ?
P3 C83 C84 C85 169.4(11) . . . . ?
P3 C101 C102 C102 -168.6(11) . . . 2_777 ?
P3 C77 C78 C79 -175.2(7) . . . . ?
P3 C77 C82 C81 175.0(8) . . . . ?
S4 C17 C16 C15 -172.3(9) . . . . ?
S4 C20 C21 C22 172.6(15) . . . . ?
Cl2 C106 C105 Cl4 -64(2) . . . . ?
Cl2 C106 C105 Cl3 178.2(12) . . . . ?
S5 C60 C59 S6 -4.5(18) . . . . ?
S5 C60 C59 C64 -176.0(12) . . . . ?
S5 C60 C61 C62 177.6(14) . . . . ?
S6 C55 C54 S5 4(2) . . . . ?
S6 C55 C54 C53 -176.9(13) . . . . ?
S6 C55 C56 C57 176.4(16) . . . . ?
Cl1 C106 C105 Cl4 58(2) . . . . ?
Cl1 C106 C105 Cl3 -59.6(17) . . . . ?
C2 C3 C4 C5 -0.5(13) . . . . ?
C96 C95 C100 C99 -0.9(13) . . . . ?
C96 C97 C98 C99 1.1(14) . . . . ?
C50 C50 C49 P1 176.3(7) 2_656 . . . ?
C31 P1 C49 C50 -65.5(7) . . . . ?
C31 P1 C25 C30 13.2(9) . . . . ?
C31 P1 C25 C26 -167.2(7) . . . . ?
C31 C36 C35 C34 -1.1(16) . . . . ?
C31 C32 C33 C34 0.7(14) . . . . ?
C6 S1 C7 C8 44.3(9) . . . . ?
C6 S1 C7 C12 -135.0(9) . . . . ?
C6 C5 C4 C3 0.4(13) . . . . ?
C49 P1 C31 C36 126.6(7) . . . . ?
C49 P1 C31 C32 -50.1(8) . . . . ?
C49 P1 C25 C30 122.8(8) . . . . ?
C49 P1 C25 C26 -57.6(8) . . . . ?
C1 C2 C3 C4 -0.9(14) . . . . ?
C1 C6 C5 S2 -178.8(7) . . . . ?
C1 C6 C5 C4 1.2(13) . . . . ?
C3 C2 C1 Au1 -176.5(7) . . . . ?
C3 C2 C1 C6 2.4(13) . . . . ?
C66 C65 C70 S7 174.0(7) . . . . ?
C66 C65 C70 C69 -4.9(14) . . . . ?
C66 C67 C68 C69 -1.2(18) . . . . ?
C25 P1 C31 C36 -127.1(7) . . . . ?
C25 P1 C31 C32 56.2(8) . . . . ?
C25 P1 C49 C50 -176.7(6) . . . . ?
C25 C30 C29 C28 -0.7(16) . . . . ?
C25 C26 C27 C28 2.8(17) . . . . ?
C65 C66 C67 C68 -1.5(16) . . . . ?
C95 P4 C103 C104 -65.4(7) . . . . ?
C95 P4 C89 C94 33.2(8) . . . . ?
C95 P4 C89 C90 -149.3(8) . . . . ?
C95 C96 C97 C98 1.0(14) . . . . ?
C95 C100 C99 C98 3.1(13) . . . . ?
C103 P4 C95 C96 -47.4(8) . . . . ?
C103 P4 C95 C100 133.5(7) . . . . ?
C103 P4 C89 C94 143.1(7) . . . . ?
C103 P4 C89 C90 -39.4(8) . . . . ?
C36 C31 C32 C33 -1.1(12) . . . . ?
C30 C25 C26 C27 -3.6(15) . . . . ?
C30 C29 C28 C27 -0.1(17) . . . . ?
C52 P2 C43 C48 25.8(8) . . . . ?
C52 P2 C43 C44 -159.7(7) . . . . ?
C52 P2 C37 C42 53.5(9) . . . . ?
C52 P2 C37 C38 -122.5(8) . . . . ?
C5 S2 C8 C10 136.2(9) . . . . ?
C5 S2 C8 C7 -44.4(9) . . . . ?
C5 C6 C1 Au1 176.4(7) . . . . ?
C5 C6 C1 C2 -2.5(13) . . . . ?
C32 C31 C36 C35 1.3(14) . . . . ?
C32 C33 C34 C35 -0.4(15) . . . . ?
C43 P2 C52 C51 171.9(6) . . . . ?
C43 P2 C37 C42 -56.6(9) . . . . ?
C43 P2 C37 C38 127.5(8) . . . . ?
C43 C48 C47 C46 -0.5(15) . . . . ?
C43 C44 C45 C46 -1.3(16) . . . . ?
C97 C96 C95 P4 179.8(7) . . . . ?
C97 C96 C95 C100 -1.1(13) . . . . ?
C97 C98 C99 C100 -3.2(14) . . . . ?
C37 P2 C52 C51 61.2(7) . . . . ?
C37 P2 C43 C48 134.6(7) . . . . ?
C37 P2 C43 C44 -51.0(8) . . . . ?
C37 C42 C40 C41 -0.1(17) . . . . ?
C37 C38 C39 C41 -0.8(17) . . . . ?
C33 C34 C35 C36 0.6(16) . . . . ?
C89 P4 C95 C96 62.5(8) . . . . ?
C89 P4 C95 C100 -116.6(7) . . . . ?
C89 P4 C103 C104 -175.7(6) . . . . ?
C89 C94 C93 C92 -0.2(16) . . . . ?
C89 C90 C91 C92 -4.1(17) . . . . ?
C94 C89 C90 C91 4.0(15) . . . . ?
C94 C93 C92 C91 0.2(17) . . . . ?
C48 C43 C44 C45 -0.7(14) . . . . ?
C48 C47 C46 C45 -1.5(15) . . . . ?
C26 C25 C30 C29 2.5(14) . . . . ?
C69 S8 C72 C71 -43.1(12) . . . . ?
C69 S8 C72 C73 134.3(11) . . . . ?
C13 C14 C15 C16 1.0(16) . . . . ?
C13 C18 C17 S4 171.7(8) . . . . ?
C13 C18 C17 C16 -2.5(16) . . . . ?
C29 C28 C27 C26 -0.9(17) . . . . ?
C44 C43 C48 C47 1.6(13) . . . . ?
C44 C45 C46 C47 2.4(16) . . . . ?
C70 S7 C71 C76 -139.6(9) . . . . ?
C70 S7 C71 C72 42.2(11) . . . . ?
C70 C69 C68 C67 0.8(18) . . . . ?
C42 C37 C38 C39 1.6(15) . . . . ?
C42 C40 C41 C39 0.9(18) . . . . ?
C8 S2 C5 C6 44.0(8) . . . . ?
C8 S2 C5 C4 -136.0(7) . . . . ?
C8 C10 C9 C11 0.9(18) . . . . ?
C90 C89 C94 C93 -1.9(14) . . . . ?
C90 C91 C92 C93 1.9(18) . . . . ?
C14 C13 C18 S3 178.8(7) . . . . ?
C14 C13 C18 C17 2.1(14) . . . . ?
C14 C15 C16 C17 -1.4(17) . . . . ?
C83 P3 C101 C102 -171.5(9) . . . . ?
C83 P3 C77 C78 -153.8(6) . . . . ?
C83 P3 C77 C82 31.1(7) . . . . ?
C83 C88 C87 C86 0.1(19) . . . . ?
C18 S3 C19 C20 38.4(11) . . . . ?
C18 S3 C19 C24 -143.7(12) . . . . ?
C18 C13 C14 C15 -1.4(15) . . . . ?
C18 C17 C16 C15 2.1(17) . . . . ?
C71 S7 C70 C65 139.5(8) . . . . ?
C71 S7 C70 C69 -41.6(9) . . . . ?
C71 C76 C75 C74 -3(2) . . . . ?
C71 C72 C73 C74 -7(2) . . . . ?
C88 C83 C84 C85 -1(2) . . . . ?
C67 C66 C65 Au4 -176.8(8) . . . . ?
C67 C66 C65 C70 4.4(14) . . . . ?
C11 C12 C7 S1 -178.6(9) . . . . ?
C11 C12 C7 C8 2.1(16) . . . . ?
C10 C8 C7 S1 179.9(8) . . . . ?
C10 C8 C7 C12 -0.8(15) . . . . ?
C85 C86 C87 C88 -1(2) . . . . ?
C12 C11 C9 C10 0(2) . . . . ?
C7 S1 C6 C1 134.6(7) . . . . ?
C7 S1 C6 C5 -44.7(8) . . . . ?
C7 C8 C10 C9 -0.7(16) . . . . ?
C101 P3 C83 C88 -24.6(12) . . . . ?
C101 P3 C83 C84 165.6(11) . . . . ?
C101 P3 C77 C78 94.1(7) . . . . ?
C101 P3 C77 C82 -81.0(7) . . . . ?
C38 C37 C42 C40 -1.1(16) . . . . ?
C40 C41 C39 C38 -0.5(18) . . . . ?
C68 C69 C70 S7 -176.6(9) . . . . ?
C68 C69 C70 C65 2.3(16) . . . . ?
C86 C85 C84 C83 0(2) . . . . ?
C17 S4 C20 C19 -41.6(13) . . . . ?
C17 S4 C20 C21 139.5(13) . . . . ?
C9 C11 C12 C7 -1.9(19) . . . . ?
C76 C71 C72 S8 -177.7(9) . . . . ?
C76 C71 C72 C73 5.0(18) . . . . ?
C76 C75 C74 C73 1(2) . . . . ?
C72 S8 C69 C70 43.3(11) . . . . ?
C72 S8 C69 C68 -140.9(10) . . . . ?
C72 C71 C76 C75 -0.1(19) . . . . ?
C72 C73 C74 C75 4(2) . . . . ?
C84 C83 C88 C87 1(2) . . . . ?
C84 C85 C86 C87 1(2) . . . . ?
C19 S3 C18 C13 146.7(9) . . . . ?
C19 S3 C18 C17 -36.7(10) . . . . ?
C19 C20 C21 C22 -6(2) . . . . ?
C19 C24 C23 C22 -2(3) . . . . ?
C77 P3 C83 C88 -137.4(11) . . . . ?
C77 P3 C83 C84 52.8(12) . . . . ?
C77 P3 C101 C102 -59.5(10) . . . . ?
C77 C78 C79 C80 0.0 . . . . ?
C78 C77 C82 C81 0.0 . . . . ?
C78 C79 C80 C81 0.0 . . . . ?
C79 C80 C81 C82 0.0 . . . . ?
C80 C81 C82 C77 0.0 . . . . ?
C82 C77 C78 C79 0.0 . . . . ?
C20 S4 C17 C18 44.0(11) . . . . ?
C20 S4 C17 C16 -141.7(10) . . . . ?
C20 C19 C24 C23 1(2) . . . . ?
C20 C21 C22 C23 7(3) . . . . ?
C64 C63 C62 C61 -6(3) . . . . ?
C60 S5 C54 C55 43.4(15) . . . . ?
C60 S5 C54 C53 -135.9(14) . . . . ?
C60 C61 C62 C63 5(3) . . . . ?
C55 S6 C59 C64 -138.4(15) . . . . ?
C55 S6 C59 C60 50.5(15) . . . . ?
C55 C56 C57 C58 -1(3) . . . . ?
C53 C58 C57 C56 6(3) . . . . ?
C24 C19 C20 S4 -176.2(13) . . . . ?
C24 C19 C20 C21 3(2) . . . . ?
C24 C23 C22 C21 -2(3) . . . . ?
C59 S6 C55 C54 -49.5(15) . . . . ?
C59 S6 C55 C56 130.8(17) . . . . ?
C59 C64 C63 C62 8(3) . . . . ?
C59 C60 C61 C62 -6(3) . . . . ?
C61 C60 C59 S6 178.5(13) . . . . ?
C61 C60 C59 C64 7(2) . . . . ?
C63 C64 C59 S6 -179.8(16) . . . . ?
C63 C64 C59 C60 -8(3) . . . . ?
C54 S5 C60 C59 -43.4(13) . . . . ?
C54 S5 C60 C61 133.5(13) . . . . ?
C54 C55 C56 C57 -3(3) . . . . ?
C54 C53 C58 C57 -6(3) . . . . ?
C56 C55 C54 S5 -176.4(15) . . . . ?
C56 C55 C54 C53 3(3) . . . . ?
C58 C53 C54 S5 -178.9(14) . . . . ?
C58 C53 C54 C55 2(3) . . . . ?
Cl5 C107 C108 Cl6 -52(3) . . . . ?
Cl5 C107 C108 Cl7 55(3) . . . . ?
Cl8 C107 C108 Cl6 178.6(19) . . . . ?
Cl8 C107 C108 Cl7 -74.3(19) . . . . ?

loop_
_smtbx_masks_void_nr
_smtbx_masks_void_average_x
_smtbx_masks_void_average_y
_smtbx_masks_void_average_z
_smtbx_masks_void_volume
_smtbx_masks_void_count_electrons
_smtbx_masks_void_content
1 0.461 0.801 0.131 216.3 76.0 ?
2 0.539 0.199 0.869 216.3 71.2 ?
